data_2310763
loop_
_publ_author_name
'Graetsch, Heribert A.'
'Pandey, Chandra Shehkar'
'Schreuer, J\"urgen'
'Burianek, Manfred'
'M\"uhlberg, Manfred'

_publ_section_title
;
 Incommensurate modulations of relaxor ferroelectric Ca0.24Ba0.76Nb2O6
 (CBN24) and Ca0.31Ba0.69Nb2O6 (CBN31)
;
_journal_coden_ASTM ACSBDA
_journal_coeditor_code DK5023
_journal_issue 4
_journal_name_full
;
 Acta Crystallographica, Section B: Structural Science, Crystal
 Engineering and Materials
;
_journal_page_first 743
_journal_page_last 749
_journal_paper_doi 10.1107/S2052520614011676
_journal_volume 70
_journal_year 2014
_chemical_formula_sum 'Ba0.761 Ca0.239 Nb2 O6'
_chemical_formula_weight 395.9
_space_group_IT_number 100
_symmetry_cell_setting tetragonal
_symmetry_space_group_name_Hall 'P 4 -2ab (x,y,1/2*z)'
_symmetry_space_group_name_H-M 'P 4 b m (a,b,2*c)'
_cell_angle_alpha 90
_cell_angle_beta 90
_cell_angle_gamma 90
_cell_formula_units_Z 10
_cell_length_a 12.4476(4)
_cell_length_b 12.4476(4)
_cell_length_c 7.9291(4)
_cell_measurement_reflns_used 14376
_cell_measurement_temperature 293
_cell_measurement_theta_max 42.52
_cell_measurement_theta_min 2.83
_cell_modulation_dimension 2
_cell_volume 1228.56(8)
_computing_cell_refinement
;
CrysAlisPro, Agilent Technologies,
Version 1.171.34.49 (release 20-01-2011 CrysAlis171 .NET)
(compiled Jan 20 2011,15:58:25)
;
_computing_data_collection
;
CrysAlisPro, Agilent Technologies,
Version 1.171.34.49 (release 20-01-2011 CrysAlis171 .NET)
(compiled Jan 20 2011,15:58:25)
;
_computing_data_reduction
;
CrysAlisPro, Agilent Technologies,
Version 1.171.34.49 (release 20-01-2011 CrysAlis171 .NET)
(compiled Jan 20 2011,15:58:25)
;
_diffrn_ambient_temperature 293
_diffrn_detector_area_resol_mean 8.2495
_diffrn_measured_fraction_theta_full 0.54
_diffrn_measured_fraction_theta_max 0.51
_diffrn_measurement_device 'four-cycle diffractometer'
_diffrn_measurement_device_type 'Xcalibur, Sapphire2, large Be window'
_diffrn_measurement_method '\w and \p scans'
_diffrn_radiation_monochromator graphite
_diffrn_radiation_source 'Enhance (Mo) X-ray Source'
_diffrn_radiation_type 'Mo K\a'
_diffrn_radiation_wavelength 0.7107
_diffrn_reflns_av_R_equivalents 0.0375
_diffrn_reflns_av_sigmaI/netI 0.0276
_diffrn_reflns_limit_h_max 23
_diffrn_reflns_limit_h_min -19
_diffrn_reflns_limit_index_m_1_max 1
_diffrn_reflns_limit_index_m_1_min -1
_diffrn_reflns_limit_index_m_2_max 1
_diffrn_reflns_limit_index_m_2_min -1
_diffrn_reflns_limit_k_max 23
_diffrn_reflns_limit_k_min -22
_diffrn_reflns_limit_l_max 13
_diffrn_reflns_limit_l_min -14
_diffrn_reflns_number 59030
_diffrn_reflns_theta_full 39.95
_diffrn_reflns_theta_max 42.59
_diffrn_reflns_theta_min 2.85
_exptl_absorpt_coefficient_mu 10.829
_exptl_absorpt_correction_T_max 0.654
_exptl_absorpt_correction_T_min 0.11
_exptl_absorpt_correction_type analytical
_exptl_absorpt_process_details
;
CrysAlisPro, Agilent Technologies,
Version 1.171.34.49 (release 20-01-2011 CrysAlis171 .NET)
(compiled Jan 20 2011,15:58:25)
Analytical numeric absorption correction using a multifaceted crystal
   model based on expressions derived by R.C. Clark & J.S. Reid.
(Clark, R. C. & Reid, J. S. (1995). Acta Cryst. A51, 887-897)
;
_exptl_crystal_density_diffrn 5.3493
_exptl_crystal_F_000 1773
_exptl_crystal_size_max 0.375
_exptl_crystal_size_mid 0.228
_exptl_crystal_size_min 0.066
_refine_diff_density_max 0.00
_refine_diff_density_min -0.58
_refine_ls_abs_structure_details '  1407 of Friedel pairs used in the refinement'
_refine_ls_abs_structure_Flack 0.45(3)
_refine_ls_extinction_coef 198(14)
_refine_ls_extinction_method 'B-C type 1 Lorentzian isotropic (Becker & Coppens, 1974)'
_refine_ls_goodness_of_fit_gt 1.60
_refine_ls_goodness_of_fit_ref 1.48
_refine_ls_number_constraints 3
_refine_ls_number_parameters 152
_refine_ls_number_reflns 2905
_refine_ls_number_restraints 0
_refine_ls_R_factor_all 0.0320
_refine_ls_R_factor_gt 0.0266
_refine_ls_shift/su_max 0.0212
_refine_ls_shift/su_mean 0.0037
_refine_ls_structure_factor_coef F
_refine_ls_weighting_details w=1/(\s^2^(F)+0.0001F^2^)
_refine_ls_weighting_scheme sigma
_refine_ls_wR_factor_gt 0.0373
_refine_ls_wR_factor_ref 0.0390
_reflns_number_gt 2299
_reflns_number_total 2905
_reflns_threshold_expression I>3\s(I)
_cod_data_source_file dk5023sup1.cif
_cod_data_source_block cbn24tet
_cod_original_sg_symbol_H-M X4bm
_cod_database_code 2310763

loop_
_space_group_symop_id
_space_group_symop_operation_xyz
1 x,y,z
2 -y,x,z
3 -x,-y,z
4 y,-x,z
5 -x+0.5,y+0.5,z
6 -y+0.5,-x+0.5,z
7 x+0.5,-y+0.5,z
8 y+0.5,x+0.5,z
9 x,y,z+0.5
10 -y,x,z+0.5
11 -x,-y,z+0.5
12 y,-x,z+0.5
13 -x+0.5,y+0.5,z+0.5
14 -y+0.5,-x+0.5,z+0.5
15 x+0.5,-y+0.5,z+0.5
16 y+0.5,x+0.5,z+0.5

loop_
_space_group_symop_ssg_id
_space_group_symop_ssg_operation_algebraic
1 x1,x2,x3,x4,x5
2 -x2,x1,x3,-x5,x4
3 -x1+1/2,x2+1/2,x3,x5,x4
4 -x1,-x2,x3,-x4,-x5
5 -x2+1/2,-x1+1/2,x3,-x4,x5
6 x2,-x1,x3,x5,-x4
7 x1+1/2,-x2+1/2,x3,-x5,-x4
8 x2+1/2,x1+1/2,x3,x4,-x5
9 x1,x2,x3+1/2,x4+1/2,x5+1/2
10 -x2,x1,x3+1/2,-x5+1/2,x4+1/2
11 -x1+1/2,x2+1/2,x3+1/2,x5+1/2,x4+1/2
12 -x1,-x2,x3+1/2,-x4+1/2,-x5+1/2
13 -x2+1/2,-x1+1/2,x3+1/2,-x4+1/2,x5+1/2
14 x2,-x1,x3+1/2,x5+1/2,-x4+1/2
15 x1+1/2,-x2+1/2,x3+1/2,-x5+1/2,-x4+1/2
16 x2+1/2,x1+1/2,x3+1/2,x4+1/2,-x5+1/2

loop_
_atom_site_label
_atom_site_type_symbol
_atom_site_fract_x
_atom_site_fract_y
_atom_site_fract_z
_atom_site_adp_type
_atom_site_U_iso_or_equiv
_atom_site_symmetry_multiplicity
_atom_site_occupancy
_atom_site_calc_flag
Ba2 Ba 0.172267(15) 0.672267(15) 0.25 Uani 0.01616(9) 8 0.9382(8) d
Ca1 Ca 0 0 0.2583(6) Uani 0.0105(6) 4 0.524(2) d
Nb1 Nb 0 0.5 0.00929(17) Uani 0.00571(13) 4 1 d
Nb2 Nb 0.07295(2) 0.20951(2) 0.00540(11) Uani 0.00674(10) 16 1 d
O1 O 0.21501(17) 0.28499(17) -0.0113(9) Uani 0.0098(8) 8 1 d
O2 O 0.1401(2) 0.06967(20) -0.0210(6) Uani 0.0236(9) 16 1 d
O3 O -0.00673(18) 0.34333(18) -0.0176(5) Uani 0.0133(7) 16 1 d
O4 O 0 0.5 0.2381(11) Uani 0.0192(12) 4 1 d
O5 O 0.07402(19) 0.2031(2) 0.2350(5) Uani 0.0188(8) 16 1 d
Ca2 Ca 0.172267(15) 0.672267(15) 0.25 Uani 0.01616(9) 8 0.0322 d
Ba1 Ba 0 0 0.2583(6) Uani 0.0105(6) 4 0.0261(16) d

loop_
_atom_site_aniso_label
_atom_site_aniso_type_symbol
_atom_site_aniso_U_11
_atom_site_aniso_U_22
_atom_site_aniso_U_33
_atom_site_aniso_U_12
_atom_site_aniso_U_13
_atom_site_aniso_U_23
Ba2 Ba 0.01854(15) 0.01854(15) 0.01139(18) -0.00959(11) 0.0005(2) 0.0005(2)
Ca1 Ca 0.0100(8) 0.0100(8) 0.0113(12) 0 0 0
Nb1 Nb 0.00524(18) 0.00524(18) 0.0067(3) -0.00036(19) 0 0
Nb2 Nb 0.00611(17) 0.00623(17) 0.00788(20) 0.00114(9) 0.0003(3) 0.0003(3)
O1 O 0.0077(9) 0.0077(9) 0.0140(19) 0.0024(11) 0.0023(15) -0.0023(15)
O2 O 0.0233(15) 0.0124(13) 0.0350(19) 0.0118(11) -0.0029(17) -0.0065(16)
O3 O 0.0111(11) 0.0108(12) 0.0179(13) 0.0057(8) -0.0055(13) -0.0001(14)
O4 O 0.0222(15) 0.0222(15) 0.013(3) -0.0023(18) 0 0
O5 O 0.0245(14) 0.0196(13) 0.0124(16) -0.0054(10) 0.0044(16) 0.0044(16)
Ca2 Ca 0.01854(15) 0.01854(15) 0.01139(18) -0.00959(11) 0.0005(2) 0.0005(2)
Ba1 Ba 0.0100(8) 0.0100(8) 0.0113(12) 0 0 0

loop_
_atom_site_displace_Fourier_atom_site_label
_atom_site_displace_Fourier_axis
_atom_site_displace_Fourier_wave_vector_seq_id
_atom_site_displace_Fourier_param_cos
_atom_site_displace_Fourier_param_sin
Ba2 x 1 0.000187(16) 0.000781(17)
Ba2 y 1 0.000187(16) 0.000781(17)
Ba2 z 1 0.00064(7) -0.00008(7)
Ba2 x 2 -0.001552(19) -0.00512(2)
Ba2 y 2 -0.001552(19) 0.00512(2)
Ba2 z 2 -0.00006(7) 0
Ca1 x 1 0 -0.00005(12)
Ca1 y 1 0 0.00067(12)
Ca1 z 1 0.0000(3) 0
Ca1 x 2 0 -0.00067(12)
Ca1 y 2 0 -0.00005(12)
Ca1 z 2 0.0000(3) 0
Nb1 x 1 0 -0.00010(6)
Nb1 y 1 0 -0.00010(6)
Nb1 z 1 0.00013(7) 0
Nb1 x 2 0 -0.00019(6)
Nb1 y 2 0 0.00019(6)
Nb1 z 2 -0.00082(7) 0
Nb2 x 1 -0.00118(4) -0.00064(4)
Nb2 y 1 0.00042(4) 0.00096(4)
Nb2 z 1 -0.00029(3) 0.00026(4)
Nb2 x 2 0.00140(4) 0.00094(4)
Nb2 y 2 -0.00083(4) -0.00079(4)
Nb2 z 2 0.00071(4) 0.00047(4)
O1 x 1 0.0003(3) -0.0010(3)
O1 y 1 -0.0003(3) -0.0010(3)
O1 z 1 0.0120(4) 0
O1 x 2 -0.0012(3) -0.0003(3)
O1 y 2 0.0012(3) 0.0003(3)
O1 z 2 -0.0094(4) -0.0053(4)
O2 x 1 -0.0029(4) -0.0027(4)
O2 y 1 -0.0017(3) -0.0012(3)
O2 z 1 0.0146(4) 0.0158(4)
O2 x 2 0.0046(3) -0.0004(4)
O2 y 2 0.0023(3) -0.0003(3)
O2 z 2 -0.0230(4) -0.0113(4)
O3 x 1 0.0004(3) 0.0013(3)
O3 y 1 0.0007(3) 0.0010(3)
O3 z 1 -0.0054(3) -0.0146(3)
O3 x 2 -0.0007(3) -0.0012(3)
O3 y 2 -0.0007(3) -0.0009(3)
O3 z 2 0.0053(3) 0.0189(3)
O4 x 1 0 -0.0099(3)
O4 y 1 0 -0.0099(3)
O4 z 1 -0.0005(11) 0
O4 x 2 0 -0.0130(3)
O4 y 2 0 0.0130(3)
O4 z 2 0.0008(11) 0
O5 x 1 -0.0154(2) -0.0046(2)
O5 y 1 0.0020(2) 0.0099(2)
O5 z 1 -0.0005(5) -0.0001(5)
O5 x 2 0.0138(2) 0.0130(2)
O5 y 2 -0.0058(2) -0.0078(2)
O5 z 2 0.0009(6) 0.0004(5)
Ca2 x 1 0.000187(16) 0.000781(17)
Ca2 y 1 0.000187(16) 0.000781(17)
Ca2 z 1 0.00064(7) -0.00008(7)
Ca2 x 2 -0.001552(19) -0.00512(2)
Ca2 y 2 -0.001552(19) 0.00512(2)
Ca2 z 2 -0.00006(7) 0
Ba1 x 1 0 -0.00005(12)
Ba1 y 1 0 0.00067(12)
Ba1 z 1 0.0000(3) 0
Ba1 x 2 0 -0.00067(12)
Ba1 y 2 0 -0.00005(12)
Ba1 z 2 0.0000(3) 0

loop_
_atom_site_occ_Fourier_atom_site_label
_atom_site_occ_Fourier_wave_vector_seq_id
_atom_site_occ_Fourier_param_cos
_atom_site_occ_Fourier_param_sin
Ba2 1 0.0015(18) 0.0015(17)
Ba2 2 0.0032(18) 0
Ca2 1 -0.04(5) -0.04(4)
Ca2 2 -0.08(5) 0

loop_
_atom_site_U_Fourier_atom_site_label
_atom_site_U_Fourier_tens_elem
_atom_site_U_Fourier_wave_vector_seq_id
_atom_site_U_Fourier_param_cos
_atom_site_U_Fourier_param_sin
Ba2 U11 1 -0.00101(14) -0.00182(14)
Ba2 U22 1 -0.00101(14) -0.00182(14)
Ba2 U33 1 0.00118(18) -0.00059(18)
Ba2 U12 1 0.00078(14) 0.00199(14)
Ba2 U13 1 -0.00004(16) -0.00007(15)
Ba2 U23 1 -0.00004(16) -0.00007(15)
Ba2 U11 2 0.00523(14) 0.00394(15)
Ba2 U22 2 0.00523(14) -0.00394(15)
Ba2 U33 2 -0.00039(17) 0
Ba2 U12 2 -0.00498(14) 0
Ba2 U13 2 0.00003(15) -0.0005(2)
Ba2 U23 2 0.00003(15) 0.0005(2)
Ca2 U11 1 -0.00101(14) -0.00182(14)
Ca2 U22 1 -0.00101(14) -0.00182(14)
Ca2 U33 1 0.00118(18) -0.00059(18)
Ca2 U12 1 0.00078(14) 0.00199(14)
Ca2 U13 1 -0.00004(16) -0.00007(15)
Ca2 U23 1 -0.00004(16) -0.00007(15)
Ca2 U11 2 0.00523(14) 0.00394(15)
Ca2 U22 2 0.00523(14) -0.00394(15)
Ca2 U33 2 -0.00039(17) 0
Ca2 U12 2 -0.00498(14) 0
Ca2 U13 2 0.00003(15) -0.0005(2)
Ca2 U23 2 0.00003(15) 0.0005(2)

loop_
_atom_type_symbol
_atom_type_scat_dispersion_real
_atom_type_scat_dispersion_imag
_atom_type_scat_source
Ca 0.2262 0.3064 'International Tables Vol C tables 4.2.6.8 and 6.1.1.1'
Ba -0.3244 2.2819 'International Tables Vol C tables 4.2.6.8 and 6.1.1.1'
Nb -2.0727 0.6215 'International Tables Vol C tables 4.2.6.8 and 6.1.1.1'
O 0.0106 0.0060 'International Tables Vol C tables 4.2.6.8 and 6.1.1.1'

loop_
_cell_wave_vector_seq_id
_cell_wave_vector_x
_cell_wave_vector_y
_cell_wave_vector_z
1 0.309425 0.309425 0.000000
2 -0.309425 0.309425 0.000000

loop_
_geom_angle_atom_site_label_1
_geom_angle_atom_site_label_2
_geom_angle_atom_site_label_3
_geom_angle_site_ssg_symmetry_1
_geom_angle_site_ssg_symmetry_3
_geom_angle_av
_geom_angle_min
_geom_angle_max
O1 Ba2 O1 3_55555 11_55555 89.3(2) 87.4(2) 92.2(2)
O1 Ba2 O2 3_55555 3_55555 52.9(2) 52.0(2) 53.5(2)
O1 Ba2 O2 3_55555 11_55555 103.3(2) 99.4(2) 108.9(2)
O1 Ba2 O2 3_55555 6_56555 52.8(2) 52.6(2) 53.0(2)
O1 Ba2 O2 3_55555 14_56555 105.2(2) 101.2(2) 107.1(2)
O1 Ba2 O3 3_55555 4_56555 82.0(2) 80.8(2) 82.7(2)
O1 Ba2 O3 3_55555 12_56555 152.2(2) 146.9(2) 154.8(2)
O1 Ba2 O3 3_55555 5_55555 82.3(2) 79.7(2) 83.7(2)
O1 Ba2 O3 3_55555 13_55555 149.8(2) 146.8(2) 155.4(2)
O1 Ba2 O4 3_55555 . 132.3(2) 130.8(2) 133.2(2)
O1 Ba2 O5 3_55555 3_55555 54.7(2) 52.7(2) 57.7(2)
O1 Ba2 O5 3_55555 4_56555 101.4(2) 98.1(2) 104.1(2)
O1 Ba2 O5 3_55555 5_55555 100.1(2) 98.5(2) 103.5(2)
O1 Ba2 O5 3_55555 6_56555 55.8(2) 53.6(2) 56.9(2)
O1 Ba2 Ca2 3_55555 . 0 0 0
O1 Ba2 O2 11_55555 3_55555 104.8(2) 101.5(2) 110.3(2)
O1 Ba2 O2 11_55555 11_55555 56.2(2) 55.2(2) 57.1(2)
O1 Ba2 O2 11_55555 6_56555 106.6(2) 103.6(2) 108.1(2)
O1 Ba2 O2 11_55555 14_56555 56.0(2) 55.7(2) 56.8(2)
O1 Ba2 O3 11_55555 4_56555 152.5(2) 149.1(2) 154.1(2)
O1 Ba2 O3 11_55555 12_56555 87.9(2) 85.2(2) 90.1(2)
O1 Ba2 O3 11_55555 5_55555 150.7(2) 148.3(2) 155.4(2)
O1 Ba2 O3 11_55555 13_55555 88.9(2) 83.7(2) 91.5(2)
O1 Ba2 O4 11_55555 . 138.4(2) 137.0(2) 139.3(2)
O1 Ba2 O5 11_55555 3_55555 56.6(2) 54.8(2) 59.5(2)
O1 Ba2 O5 11_55555 4_56555 104.8(2) 101.7(2) 107.5(2)
O1 Ba2 O5 11_55555 5_55555 103.6(2) 102.0(2) 107.2(2)
O1 Ba2 O5 11_55555 6_56555 57.5(2) 56.0(2) 58.4(2)
O1 Ba2 Ca2 11_55555 . 0 0 0
O2 Ba2 O2 3_55555 11_55555 71.6(2) 65.9(2) 80.3(2)
O2 Ba2 O2 3_55555 6_56555 96.61(19) 95.63(19) 97.62(19)
O2 Ba2 O2 3_55555 14_56555 153.2(2) 152.0(2) 153.7(2)
O2 Ba2 O3 3_55555 4_56555 90.5(2) 88.8(2) 91.2(2)
O2 Ba2 O3 3_55555 12_56555 152.5(2) 151.5(2) 156.0(2)
O2 Ba2 O3 3_55555 5_55555 48.6(2) 47.5(2) 49.2(2)
O2 Ba2 O3 3_55555 13_55555 98.8(2) 94.8(2) 106.9(2)
O2 Ba2 O4 3_55555 . 102.2(2) 99.1(2) 104.2(2)
O2 Ba2 O5 3_55555 3_55555 48.4(2) 47.2(2) 51.0(2)
O2 Ba2 O5 3_55555 4_56555 140.0(2) 135.6(2) 142.5(2)
O2 Ba2 O5 3_55555 5_55555 47.56(19) 45.58(18) 51.6(2)
O2 Ba2 O5 3_55555 6_56555 106.1(2) 103.1(2) 107.6(2)
O2 Ba2 Ca2 3_55555 . 0 0 0
O2 Ba2 O2 11_55555 6_56555 152.9(2) 150.9(2) 154.9(2)
O2 Ba2 O2 11_55555 14_56555 104.5(2) 103.5(2) 106.5(2)
O2 Ba2 O3 11_55555 4_56555 150.6(2) 147.6(2) 154.6(2)
O2 Ba2 O3 11_55555 12_56555 97.9(2) 96.7(2) 99.5(2)
O2 Ba2 O3 11_55555 5_55555 98.4(2) 95.2(2) 104.6(2)
O2 Ba2 O3 11_55555 13_55555 52.1(2) 50.9(2) 52.7(2)
O2 Ba2 O4 11_55555 . 105.0(2) 102.3(2) 107.0(2)
O2 Ba2 O5 11_55555 3_55555 49.1(2) 47.6(2) 51.3(2)
O2 Ba2 O5 11_55555 4_56555 148.3(2) 144.1(2) 151.3(2)
O2 Ba2 O5 11_55555 5_55555 47.8(2) 46.00(19) 51.5(2)
O2 Ba2 O5 11_55555 6_56555 109.8(2) 107.2(2) 111.1(2)
O2 Ba2 Ca2 11_55555 . 0 0 0
O2 Ba2 O2 6_56555 14_56555 75.2(2) 67.1(2) 79.2(2)
O2 Ba2 O3 6_56555 4_56555 48.1(2) 47.7(2) 49.0(2)
O2 Ba2 O3 6_56555 12_56555 102.2(2) 94.9(2) 106.6(2)
O2 Ba2 O3 6_56555 5_55555 90.4(2) 89.3(2) 91.2(2)
O2 Ba2 O3 6_56555 13_55555 153.9(2) 151.1(2) 156.7(2)
O2 Ba2 O4 6_56555 . 100.9(2) 99.7(2) 103.5(2)
O2 Ba2 O5 6_56555 3_55555 105.1(2) 103.43(19) 107.4(2)
O2 Ba2 O5 6_56555 4_56555 49.0(2) 45.75(18) 51.4(2)
O2 Ba2 O5 6_56555 5_55555 138.2(2) 136.4(2) 141.6(2)
O2 Ba2 O5 6_56555 6_56555 49.3(2) 48.3(2) 49.9(2)
O2 Ba2 Ca2 6_56555 . 0 0 0
O2 Ba2 O3 14_56555 4_56555 101.4(2) 95.3(2) 104.6(2)
O2 Ba2 O3 14_56555 12_56555 51.7(2) 51.3(2) 52.4(2)
O2 Ba2 O3 14_56555 5_55555 153.0(2) 147.2(2) 155.6(2)
O2 Ba2 O3 14_56555 13_55555 98.6(2) 96.2(2) 99.9(2)
O2 Ba2 O4 14_56555 . 103.9(2) 102.8(2) 106.4(2)
O2 Ba2 O5 14_56555 3_55555 108.9(2) 107.18(19) 111.2(2)
O2 Ba2 O5 14_56555 4_56555 49.3(2) 45.98(19) 51.5(2)
O2 Ba2 O5 14_56555 5_55555 146.6(2) 144.4(2) 150.9(2)
O2 Ba2 O5 14_56555 6_56555 49.7(2) 48.9(2) 50.2(2)
O2 Ba2 Ca2 14_56555 . 0 0 0
O3 Ba2 O3 4_56555 12_56555 88.0(2) 78.5(2) 95.6(2)
O3 Ba2 O3 4_56555 5_55555 53.6(2) 51.6(2) 54.6(2)
O3 Ba2 O3 4_56555 13_55555 111.1(2) 109.4(2) 114.6(2)
O3 Ba2 O4 4_56555 . 55.7(2) 54.9(2) 57.3(2)
O3 Ba2 O5 4_56555 3_55555 131.8(2) 128.8(2) 135.8(2)
O3 Ba2 O5 4_56555 4_56555 52.6(2) 49.5(2) 54.2(2)
O3 Ba2 O5 4_56555 5_55555 103.3(2) 101.0(2) 106.0(2)
O3 Ba2 O5 4_56555 6_56555 96.9(2) 96.7(2) 97.3(2)
O3 Ba2 Ca2 4_56555 . 0 0 0
O3 Ba2 O3 12_56555 5_55555 111.7(2) 108.3(2) 115.7(2)
O3 Ba2 O3 12_56555 13_55555 57.5(2) 55.8(2) 58.4(2)
O3 Ba2 O4 12_56555 . 56.0(2) 54.9(2) 58.0(2)
O3 Ba2 O5 12_56555 3_55555 140.1(2) 135.6(2) 145.6(2)
O3 Ba2 O5 12_56555 4_56555 53.3(2) 49.2(2) 55.9(2)
O3 Ba2 O5 12_56555 5_55555 107.1(2) 104.9(2) 109.7(2)
O3 Ba2 O5 12_56555 6_56555 100.6(2) 100.4(2) 100.7(2)
O3 Ba2 Ca2 12_56555 . 0 0 0
O3 Ba2 O3 5_55555 13_55555 84.6(2) 79.2(2) 94.9(2)
O3 Ba2 O4 5_55555 . 56.2(2) 54.2(2) 58.0(2)
O3 Ba2 O5 5_55555 3_55555 96.5(2) 95.7(2) 98.2(2)
O3 Ba2 O5 5_55555 4_56555 104.4(2) 100.5(2) 106.5(2)
O3 Ba2 O5 5_55555 5_55555 51.2(2) 49.5(2) 54.0(2)
O3 Ba2 O5 5_55555 6_56555 133.3(2) 129.1(2) 135.5(2)
O3 Ba2 Ca2 5_55555 . 0 0 0
O3 Ba2 O4 13_55555 . 56.1(2) 54.6(2) 58.4(2)
O3 Ba2 O5 13_55555 3_55555 100.3(2) 99.8(2) 101.3(2)
O3 Ba2 O5 13_55555 4_56555 108.1(2) 104.7(2) 110.0(2)
O3 Ba2 O5 13_55555 5_55555 51.4(2) 49.2(2) 55.8(2)
O3 Ba2 O5 13_55555 6_56555 142.1(2) 136.0(2) 145.2(2)
O3 Ba2 Ca2 13_55555 . 0 0 0
O4 Ba2 O5 . 3_55555 142.26(15) 138.64(15) 144.89(15)
O4 Ba2 O5 . 4_56555 71.37(14) 67.60(16) 75.38(13)
O4 Ba2 O5 . 5_55555 73.05(14) 67.47(15) 75.52(13)
O4 Ba2 O5 . 6_56555 140.47(15) 138.07(15) 145.49(15)
O4 Ba2 Ca2 . . 0 0 0
O5 Ba2 O5 3_55555 4_56555 145.88(15) 145.38(15) 146.99(15)
O5 Ba2 O5 3_55555 5_55555 69.32(14) 67.91(14) 72.64(16)
O5 Ba2 O5 3_55555 6_56555 76.83(15) 74.00(16) 78.19(15)
O5 Ba2 Ca2 3_55555 . 0 0 0
O5 Ba2 O5 4_56555 5_55555 144.29(15) 140.45(15) 146.21(14)
O5 Ba2 O5 4_56555 6_56555 69.19(15) 67.32(16) 72.52(14)
O5 Ba2 Ca2 4_56555 . 0 0 0
O5 Ba2 O5 5_55555 6_56555 146.02(15) 144.92(16) 146.94(15)
O5 Ba2 Ca2 5_55555 . 0 0 0
O5 Ba2 Ca2 6_56555 . 0 0 0
Nb2 Ca1 Nb2 . 9_55555 71.30(2) 71.16(2) 71.55(2)
Nb2 Ca1 Nb2 . 2_55555 69.82(9) 68.58(9) 71.02(9)
Nb2 Ca1 Nb2 . 10_55555 109.89(2) 109.77(2) 109.97(2)
Nb2 Ca1 Nb2 . 4_55555 108.07(18) 107.89(18) 108.15(18)
Nb2 Ca1 Nb2 . 12_55555 178.94(13) 178.35(9) 179.38(17)
Nb2 Ca1 Nb2 . 6_55555 69.82(9) 68.58(9) 71.02(9)
Nb2 Ca1 Nb2 . 14_55555 109.82(3) 109.70(3) 110.06(3)
Nb2 Ca1 O2 . . 34.63(18) 34.23(16) 35.1(2)
Nb2 Ca1 O2 . 9_55555 87.80(18) 82.20(19) 93.01(17)
Nb2 Ca1 O2 . 2_55555 35.49(18) 35.13(16) 35.9(2)
Nb2 Ca1 O2 . 10_55555 88.38(19) 82.9(2) 93.43(18)
Nb2 Ca1 O2 . 4_55555 86.7(2) 85.1(2) 88.5(2)
Nb2 Ca1 O2 . 12_55555 145.1(2) 143.5(2) 145.95(19)
Nb2 Ca1 O2 . 6_55555 86.2(2) 84.6(2) 88.0(2)
Nb2 Ca1 O2 . 14_55555 144.11(19) 142.3(2) 145.21(19)
Nb2 Ca1 O5 . . 32.5(2) 32.0(2) 33.4(2)
Nb2 Ca1 O5 . 2_55555 86.94(18) 78.90(18) 95.00(18)
Nb2 Ca1 O5 . 4_55555 139.8(3) 139.3(3) 140.2(3)
Nb2 Ca1 O5 . 6_55555 88.47(18) 80.17(17) 96.71(19)
Nb2 Ca1 Ba1 . . 0 0 0
Nb2 Ca1 Nb2 9_55555 2_55555 109.82(2) 109.70(2) 110.06(2)
Nb2 Ca1 Nb2 9_55555 10_55555 70.47(9) 69.20(9) 71.67(9)
Nb2 Ca1 Nb2 9_55555 4_55555 178.94(13) 178.35(9) 179.37(17)
Nb2 Ca1 Nb2 9_55555 12_55555 109.35(18) 108.90(18) 109.70(18)
Nb2 Ca1 Nb2 9_55555 6_55555 109.89(3) 109.77(3) 109.97(3)
Nb2 Ca1 Nb2 9_55555 14_55555 70.47(9) 69.20(9) 71.67(9)
Nb2 Ca1 O2 9_55555 . 92.72(16) 90.43(18) 94.77(15)
Nb2 Ca1 O2 9_55555 9_55555 35.1(2) 34.8(2) 35.69(19)
Nb2 Ca1 O2 9_55555 2_55555 93.18(17) 90.53(19) 95.65(16)
Nb2 Ca1 O2 9_55555 10_55555 36.0(2) 35.8(2) 36.5(2)
Nb2 Ca1 O2 9_55555 4_55555 144.98(18) 144.14(17) 145.9(2)
Nb2 Ca1 O2 9_55555 12_55555 92.8(2) 87.1(2) 99.0(3)
Nb2 Ca1 O2 9_55555 6_55555 144.20(18) 143.49(17) 144.9(2)
Nb2 Ca1 O2 9_55555 14_55555 92.2(2) 86.3(2) 98.6(3)
Nb2 Ca1 O5 9_55555 . 39.7(2) 39.1(2) 40.55(19)
Nb2 Ca1 O5 9_55555 2_55555 91.45(17) 84.63(17) 98.43(17)
Nb2 Ca1 O5 9_55555 4_55555 147.9(3) 146.9(3) 148.6(3)
Nb2 Ca1 O5 9_55555 6_55555 93.06(18) 86.29(17) 99.71(18)
Nb2 Ca1 Ba1 9_55555 . 0 0 0
Nb2 Ca1 Nb2 2_55555 10_55555 71.30(2) 71.16(2) 71.55(2)
Nb2 Ca1 Nb2 2_55555 4_55555 69.82(9) 68.58(9) 71.02(9)
Nb2 Ca1 Nb2 2_55555 12_55555 109.89(2) 109.77(2) 109.97(2)
Nb2 Ca1 Nb2 2_55555 6_55555 108.07(18) 107.89(18) 108.15(18)
Nb2 Ca1 Nb2 2_55555 14_55555 178.94(13) 178.35(9) 179.38(17)
Nb2 Ca1 O2 2_55555 . 86.2(2) 84.6(2) 88.0(2)
Nb2 Ca1 O2 2_55555 9_55555 144.11(19) 142.3(2) 145.21(19)
Nb2 Ca1 O2 2_55555 2_55555 34.63(18) 34.23(16) 35.1(2)
Nb2 Ca1 O2 2_55555 10_55555 87.80(18) 82.20(19) 93.01(17)
Nb2 Ca1 O2 2_55555 4_55555 35.49(18) 35.13(16) 35.9(2)
Nb2 Ca1 O2 2_55555 12_55555 88.38(19) 82.9(2) 93.43(18)
Nb2 Ca1 O2 2_55555 6_55555 86.7(2) 85.1(2) 88.5(2)
Nb2 Ca1 O2 2_55555 14_55555 145.1(2) 143.5(2) 145.95(19)
Nb2 Ca1 O5 2_55555 . 88.47(18) 80.17(17) 96.71(19)
Nb2 Ca1 O5 2_55555 2_55555 32.5(2) 32.0(2) 33.4(2)
Nb2 Ca1 O5 2_55555 4_55555 86.94(18) 78.90(18) 95.00(18)
Nb2 Ca1 O5 2_55555 6_55555 139.8(3) 139.3(3) 140.2(3)
Nb2 Ca1 Ba1 2_55555 . 0 0 0
Nb2 Ca1 Nb2 10_55555 4_55555 109.82(2) 109.70(2) 110.06(2)
Nb2 Ca1 Nb2 10_55555 12_55555 70.47(9) 69.20(9) 71.67(9)
Nb2 Ca1 Nb2 10_55555 6_55555 178.94(13) 178.35(9) 179.37(17)
Nb2 Ca1 Nb2 10_55555 14_55555 109.35(18) 108.90(18) 109.70(18)
Nb2 Ca1 O2 10_55555 . 144.20(18) 143.49(17) 144.9(2)
Nb2 Ca1 O2 10_55555 9_55555 92.2(2) 86.3(2) 98.6(3)
Nb2 Ca1 O2 10_55555 2_55555 92.72(16) 90.43(18) 94.77(15)
Nb2 Ca1 O2 10_55555 10_55555 35.1(2) 34.8(2) 35.69(19)
Nb2 Ca1 O2 10_55555 4_55555 93.18(17) 90.53(19) 95.65(16)
Nb2 Ca1 O2 10_55555 12_55555 36.0(2) 35.8(2) 36.5(2)
Nb2 Ca1 O2 10_55555 6_55555 144.98(18) 144.14(17) 145.9(2)
Nb2 Ca1 O2 10_55555 14_55555 92.8(2) 87.1(2) 99.0(3)
Nb2 Ca1 O5 10_55555 . 93.06(18) 86.29(17) 99.71(18)
Nb2 Ca1 O5 10_55555 2_55555 39.7(2) 39.1(2) 40.55(19)
Nb2 Ca1 O5 10_55555 4_55555 91.45(17) 84.63(17) 98.43(17)
Nb2 Ca1 O5 10_55555 6_55555 147.9(3) 146.9(3) 148.6(3)
Nb2 Ca1 Ba1 10_55555 . 0 0 0
Nb2 Ca1 Nb2 4_55555 12_55555 71.30(2) 71.16(2) 71.55(2)
Nb2 Ca1 Nb2 4_55555 6_55555 69.82(9) 68.58(9) 71.02(9)
Nb2 Ca1 Nb2 4_55555 14_55555 109.89(2) 109.77(2) 109.97(2)
Nb2 Ca1 O2 4_55555 . 86.7(2) 85.1(2) 88.5(2)
Nb2 Ca1 O2 4_55555 9_55555 145.1(2) 143.5(2) 145.95(19)
Nb2 Ca1 O2 4_55555 2_55555 86.2(2) 84.6(2) 88.0(2)
Nb2 Ca1 O2 4_55555 10_55555 144.11(19) 142.3(2) 145.21(19)
Nb2 Ca1 O2 4_55555 4_55555 34.63(18) 34.23(16) 35.1(2)
Nb2 Ca1 O2 4_55555 12_55555 87.80(18) 82.20(19) 93.01(17)
Nb2 Ca1 O2 4_55555 6_55555 35.49(18) 35.13(16) 35.9(2)
Nb2 Ca1 O2 4_55555 14_55555 88.38(19) 82.9(2) 93.43(18)
Nb2 Ca1 O5 4_55555 . 139.8(3) 139.3(3) 140.2(3)
Nb2 Ca1 O5 4_55555 2_55555 88.47(18) 80.17(17) 96.71(19)
Nb2 Ca1 O5 4_55555 4_55555 32.5(2) 32.0(2) 33.4(2)
Nb2 Ca1 O5 4_55555 6_55555 86.94(18) 78.90(18) 95.00(18)
Nb2 Ca1 Ba1 4_55555 . 0 0 0
Nb2 Ca1 Nb2 12_55555 6_55555 109.82(2) 109.70(2) 110.06(2)
Nb2 Ca1 Nb2 12_55555 14_55555 70.47(9) 69.20(9) 71.67(9)
Nb2 Ca1 O2 12_55555 . 144.98(18) 144.14(17) 145.9(2)
Nb2 Ca1 O2 12_55555 9_55555 92.8(2) 87.1(2) 99.0(3)
Nb2 Ca1 O2 12_55555 2_55555 144.20(18) 143.49(17) 144.9(2)
Nb2 Ca1 O2 12_55555 10_55555 92.2(2) 86.3(2) 98.6(3)
Nb2 Ca1 O2 12_55555 4_55555 92.72(16) 90.43(18) 94.77(15)
Nb2 Ca1 O2 12_55555 12_55555 35.1(2) 34.8(2) 35.69(19)
Nb2 Ca1 O2 12_55555 6_55555 93.18(17) 90.53(19) 95.65(16)
Nb2 Ca1 O2 12_55555 14_55555 36.0(2) 35.8(2) 36.5(2)
Nb2 Ca1 O5 12_55555 . 147.9(3) 146.9(3) 148.6(3)
Nb2 Ca1 O5 12_55555 2_55555 93.06(18) 86.29(17) 99.71(18)
Nb2 Ca1 O5 12_55555 4_55555 39.7(2) 39.1(2) 40.55(19)
Nb2 Ca1 O5 12_55555 6_55555 91.45(17) 84.63(17) 98.43(17)
Nb2 Ca1 Ba1 12_55555 . 0 0 0
Nb2 Ca1 Nb2 6_55555 14_55555 71.30(2) 71.16(2) 71.55(2)
Nb2 Ca1 O2 6_55555 . 35.49(18) 35.13(16) 35.9(2)
Nb2 Ca1 O2 6_55555 9_55555 88.38(19) 82.9(2) 93.43(18)
Nb2 Ca1 O2 6_55555 2_55555 86.7(2) 85.1(2) 88.5(2)
Nb2 Ca1 O2 6_55555 10_55555 145.1(2) 143.5(2) 145.95(19)
Nb2 Ca1 O2 6_55555 4_55555 86.2(2) 84.6(2) 88.0(2)
Nb2 Ca1 O2 6_55555 12_55555 144.11(19) 142.3(2) 145.21(19)
Nb2 Ca1 O2 6_55555 6_55555 34.63(18) 34.23(16) 35.1(2)
Nb2 Ca1 O2 6_55555 14_55555 87.80(18) 82.20(19) 93.01(17)
Nb2 Ca1 O5 6_55555 . 86.94(18) 78.90(18) 95.00(18)
Nb2 Ca1 O5 6_55555 2_55555 139.8(3) 139.3(3) 140.2(3)
Nb2 Ca1 O5 6_55555 4_55555 88.47(18) 80.17(17) 96.71(19)
Nb2 Ca1 O5 6_55555 6_55555 32.5(2) 32.0(2) 33.4(2)
Nb2 Ca1 Ba1 6_55555 . 0 0 0
Nb2 Ca1 O2 14_55555 . 93.18(17) 90.53(19) 95.65(16)
Nb2 Ca1 O2 14_55555 9_55555 36.0(2) 35.8(2) 36.5(2)
Nb2 Ca1 O2 14_55555 2_55555 144.98(18) 144.14(17) 145.9(2)
Nb2 Ca1 O2 14_55555 10_55555 92.8(2) 87.1(2) 99.0(3)
Nb2 Ca1 O2 14_55555 4_55555 144.20(18) 143.49(17) 144.9(2)
Nb2 Ca1 O2 14_55555 12_55555 92.2(2) 86.3(2) 98.6(3)
Nb2 Ca1 O2 14_55555 6_55555 92.72(16) 90.43(18) 94.77(15)
Nb2 Ca1 O2 14_55555 14_55555 35.1(2) 34.8(2) 35.69(19)
Nb2 Ca1 O5 14_55555 . 91.45(17) 84.63(17) 98.43(17)
Nb2 Ca1 O5 14_55555 2_55555 147.9(3) 146.9(3) 148.6(3)
Nb2 Ca1 O5 14_55555 4_55555 93.06(18) 86.29(17) 99.71(18)
Nb2 Ca1 O5 14_55555 6_55555 39.7(2) 39.1(2) 40.55(19)
Nb2 Ca1 Ba1 14_55555 . 0 0 0
O2 Ca1 O2 . 9_55555 90.5(2) 80.5(3) 99.5(2)
O2 Ca1 O2 . 2_55555 55.9(3) 55.7(3) 56.2(3)
O2 Ca1 O2 . 10_55555 119.9(3) 116.2(3) 122.6(3)
O2 Ca1 O2 . 4_55555 82.9(3) 78.2(3) 88.2(3)
O2 Ca1 O2 . 12_55555 173.3(3) 168.7(3) 177.7(3)
O2 Ca1 O2 . 6_55555 55.9(3) 55.7(3) 56.2(3)
O2 Ca1 O2 . 14_55555 119.8(3) 116.2(2) 122.6(3)
O2 Ca1 O5 . . 58.2(3) 55.2(2) 61.9(3)
O2 Ca1 O5 . 2_55555 113.5(3) 110.2(3) 116.4(3)
O2 Ca1 O5 . 4_55555 115.1(3) 111.6(3) 118.1(3)
O2 Ca1 O5 . 6_55555 60.0(3) 56.3(2) 64.1(3)
O2 Ca1 Ba1 . . 0 0 0
O2 Ca1 O2 9_55555 2_55555 119.8(3) 116.2(3) 122.6(3)
O2 Ca1 O2 9_55555 10_55555 63.9(3) 63.1(3) 64.9(3)
O2 Ca1 O2 9_55555 4_55555 173.3(3) 168.7(3) 177.7(3)
O2 Ca1 O2 9_55555 12_55555 96.2(3) 82.9(3) 110.8(4)
O2 Ca1 O2 9_55555 6_55555 119.9(3) 116.2(3) 122.6(3)
O2 Ca1 O2 9_55555 14_55555 63.9(3) 63.1(3) 64.9(3)
O2 Ca1 O5 9_55555 . 60.9(3) 60.2(3) 62.7(3)
O2 Ca1 O5 9_55555 2_55555 123.1(3) 119.8(3) 125.4(3)
O2 Ca1 O5 9_55555 4_55555 125.2(3) 122.6(3) 126.4(3)
O2 Ca1 O5 9_55555 6_55555 62.9(3) 61.8(3) 64.9(3)
O2 Ca1 Ba1 9_55555 . 0 0 0
O2 Ca1 O2 2_55555 10_55555 90.5(2) 80.5(3) 99.5(2)
O2 Ca1 O2 2_55555 4_55555 55.9(3) 55.7(3) 56.2(3)
O2 Ca1 O2 2_55555 12_55555 119.9(3) 116.2(3) 122.6(3)
O2 Ca1 O2 2_55555 6_55555 82.9(3) 78.2(3) 88.2(3)
O2 Ca1 O2 2_55555 14_55555 173.3(3) 168.7(3) 177.7(3)
O2 Ca1 O5 2_55555 . 60.0(3) 56.3(2) 64.1(3)
O2 Ca1 O5 2_55555 2_55555 58.2(3) 55.2(2) 61.9(3)
O2 Ca1 O5 2_55555 4_55555 113.5(3) 110.2(3) 116.4(3)
O2 Ca1 O5 2_55555 6_55555 115.1(3) 111.6(3) 118.1(3)
O2 Ca1 Ba1 2_55555 . 0 0 0
O2 Ca1 O2 10_55555 4_55555 119.8(3) 116.2(3) 122.6(3)
O2 Ca1 O2 10_55555 12_55555 63.9(3) 63.1(3) 64.9(3)
O2 Ca1 O2 10_55555 6_55555 173.3(3) 168.7(3) 177.7(3)
O2 Ca1 O2 10_55555 14_55555 96.2(3) 82.9(3) 110.8(4)
O2 Ca1 O5 10_55555 . 62.9(3) 61.8(3) 64.9(3)
O2 Ca1 O5 10_55555 2_55555 60.9(3) 60.2(3) 62.7(3)
O2 Ca1 O5 10_55555 4_55555 123.1(3) 119.8(3) 125.4(3)
O2 Ca1 O5 10_55555 6_55555 125.2(3) 122.6(3) 126.4(3)
O2 Ca1 Ba1 10_55555 . 0 0 0
O2 Ca1 O2 4_55555 12_55555 90.5(2) 80.5(3) 99.5(2)
O2 Ca1 O2 4_55555 6_55555 55.9(3) 55.7(3) 56.2(3)
O2 Ca1 O2 4_55555 14_55555 119.9(3) 116.2(3) 122.6(3)
O2 Ca1 O5 4_55555 . 115.1(3) 111.6(3) 118.1(3)
O2 Ca1 O5 4_55555 2_55555 60.0(3) 56.3(2) 64.1(3)
O2 Ca1 O5 4_55555 4_55555 58.2(3) 55.2(2) 61.9(3)
O2 Ca1 O5 4_55555 6_55555 113.5(3) 110.2(3) 116.4(3)
O2 Ca1 Ba1 4_55555 . 0 0 0
O2 Ca1 O2 12_55555 6_55555 119.8(3) 116.2(3) 122.6(3)
O2 Ca1 O2 12_55555 14_55555 63.9(3) 63.1(3) 64.9(3)
O2 Ca1 O5 12_55555 . 125.2(3) 122.6(3) 126.4(3)
O2 Ca1 O5 12_55555 2_55555 62.9(3) 61.8(3) 64.9(3)
O2 Ca1 O5 12_55555 4_55555 60.9(3) 60.2(3) 62.7(3)
O2 Ca1 O5 12_55555 6_55555 123.1(3) 119.8(3) 125.4(3)
O2 Ca1 Ba1 12_55555 . 0 0 0
O2 Ca1 O2 6_55555 14_55555 90.5(2) 80.5(3) 99.5(2)
O2 Ca1 O5 6_55555 . 113.5(3) 110.2(3) 116.4(3)
O2 Ca1 O5 6_55555 2_55555 115.1(3) 111.6(3) 118.1(3)
O2 Ca1 O5 6_55555 4_55555 60.0(3) 56.3(2) 64.1(3)
O2 Ca1 O5 6_55555 6_55555 58.2(3) 55.2(2) 61.9(3)
O2 Ca1 Ba1 6_55555 . 0 0 0
O2 Ca1 O5 14_55555 . 123.1(3) 119.8(3) 125.4(3)
O2 Ca1 O5 14_55555 2_55555 125.2(3) 122.6(3) 126.4(3)
O2 Ca1 O5 14_55555 4_55555 62.9(3) 61.8(3) 64.9(3)
O2 Ca1 O5 14_55555 6_55555 60.9(3) 60.2(3) 62.7(3)
O2 Ca1 Ba1 14_55555 . 0 0 0
O5 Ca1 O5 . 2_55555 89.73(19) 71.32(19) 108.12(19)
O5 Ca1 O5 . 4_55555 172.2(4) 171.8(4) 172.6(4)
O5 Ca1 O5 . 6_55555 89.73(19) 71.32(19) 108.12(19)
O5 Ca1 Ba1 . . 0 0 0
O5 Ca1 O5 2_55555 4_55555 89.73(19) 71.32(19) 108.12(19)
O5 Ca1 O5 2_55555 6_55555 172.2(4) 171.8(4) 172.6(4)
O5 Ca1 Ba1 2_55555 . 0 0 0
O5 Ca1 O5 4_55555 6_55555 89.73(19) 71.32(19) 108.12(19)
O5 Ca1 Ba1 4_55555 . 0 0 0
O5 Ca1 Ba1 6_55555 . 0 0 0
O3 Nb1 O3 . 4_56555 167.5(3) 167.1(3) 167.8(3)
O3 Nb1 O3 . 5_55555 94.6(3) 92.4(3) 95.7(3)
O3 Nb1 O3 . 8_45555 84.6(3) 84.2(3) 84.9(3)
O3 Nb1 O4 . . 96.2(3) 95.9(3) 96.5(3)
O3 Nb1 O4 . 9_55455 83.8(3) 83.1(3) 84.4(3)
O3 Nb1 O3 4_56555 5_55555 84.5(3) 84.2(3) 85.0(3)
O3 Nb1 O3 4_56555 8_45555 93.6(3) 92.7(3) 95.5(3)
O3 Nb1 O4 4_56555 . 96.3(3) 95.6(3) 96.9(3)
O3 Nb1 O4 4_56555 9_55455 83.7(3) 83.5(3) 84.1(3)
O3 Nb1 O3 5_55555 8_45555 167.5(3) 167.2(3) 167.9(3)
O3 Nb1 O4 5_55555 . 96.4(3) 95.7(3) 96.7(3)
O3 Nb1 O4 5_55555 9_55455 83.9(3) 83.3(3) 84.2(3)
O3 Nb1 O4 8_45555 . 96.1(3) 95.8(3) 96.7(3)
O3 Nb1 O4 8_45555 9_55455 83.6(3) 83.3(3) 84.3(3)
O4 Nb1 O4 . 9_55455 179.0(3) 179.0(3) 179.1(3)
Ca1 Nb2 Ca1 . 9_55455 71.35(11) 71.14(11) 71.53(11)
Ca1 Nb2 O1 . . 129.5(2) 124.3(2) 133.9(2)
Ca1 Nb2 O2 . . 59.8(2) 49.9(2) 69.3(2)
Ca1 Nb2 O2 . 2_55555 59.6(2) 50.6(2) 68.3(2)
Ca1 Nb2 O3 . . 124.8(2) 118.6(2) 131.2(2)
Ca1 Nb2 O5 . . 52.3(2) 51.7(2) 53.6(2)
Ca1 Nb2 O5 . 9_55455 123.62(19) 121.58(18) 124.37(18)
Ca1 Nb2 Ba1 . . 0.0(5) 0.0(5) 0.0(5)
Ca1 Nb2 Ba1 . 9_55455 71.35(11) 71.14(11) 71.53(11)
Ca1 Nb2 O1 9_55455 . 123.8(2) 122.6(2) 125.1(2)
Ca1 Nb2 O2 9_55455 . 50.7(3) 47.3(3) 54.7(2)
Ca1 Nb2 O2 9_55455 2_55555 50.8(2) 47.4(2) 54.9(2)
Ca1 Nb2 O3 9_55455 . 117.9(2) 115.0(2) 120.4(2)
Ca1 Nb2 O5 9_55455 . 122.8(2) 121.7(2) 123.2(2)
Ca1 Nb2 O5 9_55455 9_55455 53.16(18) 52.71(19) 54.48(18)
Ca1 Nb2 Ba1 9_55455 . 71.35(11) 71.14(11) 71.53(11)
Ca1 Nb2 Ba1 9_55455 9_55455 0.0(5) 0.0(5) 0.0(5)
O1 Nb2 O2 . . 91.6(4) 89.2(4) 93.2(4)
O1 Nb2 O2 . 2_55555 169.4(3) 165.0(3) 175.0(3)
O1 Nb2 O3 . . 92.4(3) 91.9(3) 92.9(3)
O1 Nb2 O5 . . 95.0(3) 91.2(3) 98.5(3)
O1 Nb2 O5 . 9_55455 86.5(3) 82.9(3) 90.3(3)
O1 Nb2 Ba1 . . 129.5(2) 124.3(2) 133.9(2)
O1 Nb2 Ba1 . 9_55455 123.8(2) 122.6(2) 125.1(2)
O2 Nb2 O2 . 2_55555 89.9(4) 88.5(4) 91.1(4)
O2 Nb2 O3 . . 167.3(3) 164.7(3) 169.6(3)
O2 Nb2 O5 . . 93.7(3) 92.9(3) 94.0(3)
O2 Nb2 O5 . 9_55455 81.9(3) 81.7(3) 82.3(3)
O2 Nb2 Ba1 . . 59.8(3) 49.9(2) 69.3(2)
O2 Nb2 Ba1 . 9_55455 50.7(3) 47.3(3) 54.7(2)
O2 Nb2 O3 2_55555 . 84.1(4) 81.8(3) 85.7(4)
O2 Nb2 O5 2_55555 . 95.3(3) 93.7(3) 96.0(3)
O2 Nb2 O5 2_55555 9_55455 83.4(3) 82.6(3) 84.8(3)
O2 Nb2 Ba1 2_55555 . 59.6(2) 50.6(2) 68.3(2)
O2 Nb2 Ba1 2_55555 9_55455 50.8(2) 47.4(3) 54.9(2)
O3 Nb2 O5 . . 97.7(3) 94.5(3) 101.1(3)
O3 Nb2 O5 . 9_55455 86.6(2) 82.6(2) 90.3(3)
O3 Nb2 Ba1 . . 124.8(2) 118.6(2) 131.2(2)
O3 Nb2 Ba1 . 9_55455 117.9(2) 115.0(2) 120.4(2)
O5 Nb2 O5 . 9_55455 175.4(3) 174.9(3) 175.9(2)
O5 Nb2 Ba1 . . 52.3(2) 51.7(2) 53.6(2)
O5 Nb2 Ba1 . 9_55455 122.8(2) 121.7(2) 123.2(2)
O5 Nb2 Ba1 9_55455 . 123.62(18) 121.58(18) 124.37(18)
O5 Nb2 Ba1 9_55455 9_55455 53.16(17) 52.71(18) 54.48(17)
Ba1 Nb2 Ba1 . 9_55455 71.35(11) 71.14(11) 71.53(11)
Ba2 O1 Ba2 2_65555 10_65455 89.7(2) 89.1(2) 90.6(2)
Ba2 O1 Nb2 2_65555 . 99.1(3) 92.5(3) 105.3(3)
Ba2 O1 Nb2 2_65555 5_55555 97.7(3) 95.5(3) 102.3(3)
Ba2 O1 O2 2_65555 . 74.1(3) 72.6(3) 74.6(3)
Ba2 O1 O2 2_65555 5_55555 74.1(3) 72.5(3) 75.1(3)
Ba2 O1 O3 2_65555 . 127.7(3) 118.1(3) 137.2(3)
Ba2 O1 O3 2_65555 5_55555 125.5(3) 121.6(3) 133.7(3)
Ba2 O1 O5 2_65555 . 68.2(2) 56.0(2) 79.9(3)
Ba2 O1 O5 2_65555 9_55455 129.4(3) 126.2(3) 130.8(3)
Ba2 O1 O5 2_65555 5_55555 65.6(2) 60.9(2) 75.1(3)
Ba2 O1 O5 2_65555 13_55455 129.9(3) 126.8(3) 131.4(3)
Ba2 O1 Ca2 2_65555 2_65555 0.0(5) 0.0(5) 0.0(5)
Ba2 O1 Ca2 2_65555 10_65455 89.7(2) 89.1(2) 90.6(2)
Ba2 O1 Nb2 10_65455 . 104.5(3) 101.6(3) 107.8(3)
Ba2 O1 Nb2 10_65455 5_55555 105.0(3) 103.2(3) 106.1(3)
Ba2 O1 O2 10_65455 . 70.0(3) 66.8(3) 74.2(3)
Ba2 O1 O2 10_65455 5_55555 69.2(3) 66.6(3) 74.4(3)
Ba2 O1 O3 10_65455 . 127.9(3) 119.1(3) 136.2(3)
Ba2 O1 O3 10_65455 5_55555 129.4(3) 122.7(3) 132.8(3)
Ba2 O1 O5 10_65455 . 126.7(3) 122.2(3) 130.9(3)
Ba2 O1 O5 10_65455 9_55455 69.0(2) 57.9(2) 80.1(3)
Ba2 O1 O5 10_65455 5_55555 126.1(3) 123.4(3) 131.5(3)
Ba2 O1 O5 10_65455 13_55455 71.3(2) 62.7(2) 75.6(2)
Ba2 O1 Ca2 10_65455 2_65555 89.7(2) 89.1(2) 90.6(2)
Ba2 O1 Ca2 10_65455 10_65455 0.0(5) 0.0(5) 0.0(5)
Nb2 O1 Nb2 . 5_55555 145.2(4) 143.3(4) 146.7(4)
Nb2 O1 O2 . . 43.5(2) 42.9(2) 44.8(2)
Nb2 O1 O2 . 5_55555 169.3(4) 165.9(4) 173.1(4)
Nb2 O1 O3 . . 43.1(2) 42.4(2) 43.5(2)
Nb2 O1 O3 . 5_55555 103.5(3) 101.2(3) 104.8(4)
Nb2 O1 O5 . . 40.3(2) 38.6(2) 42.5(2)
Nb2 O1 O5 . 9_55455 49.2(2) 47.6(2) 51.2(2)
Nb2 O1 O5 . 5_55555 124.7(4) 118.7(4) 128.9(4)
Nb2 O1 O5 . 13_55455 129.8(4) 123.8(4) 136.8(4)
Nb2 O1 Ca2 . 2_65555 99.1(3) 92.5(3) 105.3(3)
Nb2 O1 Ca2 . 10_65455 104.5(3) 101.6(3) 107.8(3)
Nb2 O1 O2 5_55555 . 170.1(4) 168.2(4) 173.6(4)
Nb2 O1 O2 5_55555 5_55555 43.6(2) 42.7(2) 44.4(2)
Nb2 O1 O3 5_55555 . 103.5(3) 101.1(3) 104.7(4)
Nb2 O1 O3 5_55555 5_55555 43.0(2) 42.2(2) 43.6(2)
Nb2 O1 O5 5_55555 . 123.8(4) 120.7(4) 125.9(4)
Nb2 O1 O5 5_55555 9_55455 130.6(4) 126.3(4) 133.0(4)
Nb2 O1 O5 5_55555 5_55555 40.7(2) 39.2(2) 41.5(2)
Nb2 O1 O5 5_55555 13_55455 48.5(2) 47.9(2) 50.3(2)
Nb2 O1 Ca2 5_55555 2_65555 97.7(3) 95.5(3) 102.3(3)
Nb2 O1 Ca2 5_55555 10_65455 105.0(3) 103.2(3) 106.1(3)
O2 O1 O2 . 5_55555 127.3(4) 125.3(4) 131.3(4)
O2 O1 O3 . . 86.0(3) 84.8(3) 87.0(3)
O2 O1 O3 . 5_55555 146.5(4) 143.5(4) 148.1(4)
O2 O1 O5 . . 58.5(3) 56.8(3) 60.7(3)
O2 O1 O5 . 9_55455 56.7(3) 55.6(3) 57.6(3)
O2 O1 O5 . 5_55555 135.0(4) 132.3(4) 139.9(4)
O2 O1 O5 . 13_55455 133.6(4) 129.3(4) 135.7(4)
O2 O1 Ca2 . 2_65555 74.1(3) 72.6(3) 74.6(3)
O2 O1 Ca2 . 10_65455 70.0(3) 66.8(3) 74.2(3)
O2 O1 O3 5_55555 . 145.8(4) 142.2(4) 147.7(4)
O2 O1 O3 5_55555 5_55555 86.0(3) 84.5(3) 86.7(3)
O2 O1 O5 5_55555 . 137.6(4) 126.6(4) 145.2(4)
O2 O1 O5 5_55555 9_55455 130.7(4) 123.9(4) 140.8(4)
O2 O1 O5 5_55555 5_55555 58.8(3) 57.1(3) 59.9(3)
O2 O1 O5 5_55555 13_55455 56.4(3) 55.9(3) 56.9(3)
O2 O1 Ca2 5_55555 2_65555 74.1(3) 72.5(3) 75.1(3)
O2 O1 Ca2 5_55555 10_65455 69.2(3) 66.6(3) 74.4(3)
O3 O1 O3 . 5_55555 60.8(3) 58.9(3) 61.8(3)
O3 O1 O5 . . 60.3(3) 57.5(3) 63.3(3)
O3 O1 O5 . 9_55455 59.4(3) 56.1(2) 62.6(3)
O3 O1 O5 . 5_55555 103.3(3) 96.4(3) 107.2(3)
O3 O1 O5 . 13_55455 98.6(3) 93.9(3) 105.7(3)
O3 O1 Ca2 . 2_65555 127.7(3) 118.1(3) 137.2(3)
O3 O1 Ca2 . 10_65455 127.9(3) 119.1(3) 136.2(3)
O3 O1 O5 5_55555 . 100.8(3) 97.1(3) 105.9(3)
O3 O1 O5 5_55555 9_55455 101.6(3) 95.7(3) 104.5(3)
O3 O1 O5 5_55555 5_55555 60.8(3) 58.5(3) 61.9(3)
O3 O1 O5 5_55555 13_55455 58.5(3) 57.3(2) 61.3(3)
O3 O1 Ca2 5_55555 2_65555 125.5(3) 121.6(3) 133.7(3)
O3 O1 Ca2 5_55555 10_65455 129.4(3) 122.7(3) 132.8(3)
O5 O1 O5 . 9_55455 89.4(3) 88.0(3) 90.0(3)
O5 O1 O5 . 5_55555 88.0(3) 81.5(3) 93.8(3)
O5 O1 O5 . 13_55455 156.7(4) 150.9(4) 164.4(4)
O5 O1 Ca2 . 2_65555 68.2(2) 56.0(2) 79.9(3)
O5 O1 Ca2 . 10_65455 126.7(3) 122.2(3) 130.9(3)
O5 O1 O5 9_55455 5_55555 160.5(4) 152.2(4) 165.7(4)
O5 O1 O5 9_55455 13_55455 86.5(3) 80.3(3) 92.3(3)
O5 O1 Ca2 9_55455 2_65555 129.4(3) 126.2(3) 130.8(3)
O5 O1 Ca2 9_55455 10_65455 69.0(2) 57.9(2) 80.1(3)
O5 O1 O5 5_55555 13_55455 89.1(3) 87.9(3) 89.6(3)
O5 O1 Ca2 5_55555 2_65555 65.6(2) 60.9(2) 75.1(3)
O5 O1 Ca2 5_55555 10_65455 126.1(3) 123.4(3) 131.5(3)
O5 O1 Ca2 13_55455 2_65555 129.9(3) 126.8(3) 131.4(3)
O5 O1 Ca2 13_55455 10_65455 71.3(2) 62.7(2) 75.6(3)
Ca2 O1 Ca2 2_65555 10_65455 89.7(2) 89.1(2) 90.6(2)
Ba2 O2 Ba2 2_65555 10_65455 73.15(19) 70.81(18) 74.83(19)
Ba2 O2 Ca1 2_65555 . 92.7(2) 83.99(18) 101.5(2)
Ba2 O2 Ca1 2_65555 9_55455 172.1(3) 163.8(3) 176.7(3)
Ba2 O2 Nb2 2_65555 . 83.3(3) 78.7(3) 87.0(3)
Ba2 O2 Nb2 2_65555 6_55555 88.0(3) 82.8(3) 92.1(3)
Ba2 O2 O1 2_65555 . 53.6(2) 51.5(2) 55.2(2)
Ba2 O2 O2 2_65555 9_55455 129.1(3) 119.6(2) 139.1(3)
Ba2 O2 O2 2_65555 9_55555 51.14(17) 47.79(15) 53.5(2)
Ba2 O2 O2 2_65555 2_55555 121.0(3) 109.5(3) 130.0(3)
Ba2 O2 O2 2_65555 6_55555 124.0(3) 111.6(3) 133.8(3)
Ba2 O2 O3 2_65555 6_55555 56.5(2) 53.5(2) 59.7(2)
Ba2 O2 O5 2_65555 . 60.9(2) 49.36(19) 72.1(2)
Ba2 O2 O5 2_65555 9_55455 114.6(3) 107.4(3) 119.8(3)
Ba2 O2 O5 2_65555 6_55555 66.3(2) 53.70(19) 78.2(2)
Ba2 O2 O5 2_65555 14_55455 118.3(3) 110.0(3) 124.3(3)
Ba2 O2 Ca2 2_65555 2_65555 0.0(5) 0.0(5) 0.0(5)
Ba2 O2 Ca2 2_65555 10_65455 73.15(19) 70.81(18) 74.83(19)
Ba2 O2 Ba1 2_65555 . 92.7(2) 83.99(18) 101.5(2)
Ba2 O2 Ba1 2_65555 9_55455 172.1(3) 163.8(3) 176.7(3)
Ba2 O2 Ca1 10_65455 . 165.8(3) 158.8(3) 172.2(3)
Ba2 O2 Ca1 10_65455 9_55455 103.9(3) 93.1(2) 115.6(3)
Ba2 O2 Nb2 10_65455 . 91.0(3) 83.4(3) 97.5(3)
Ba2 O2 Nb2 10_65455 6_55555 95.6(3) 88.3(3) 101.9(3)
Ba2 O2 O1 10_65455 . 53.5(2) 51.6(2) 54.9(2)
Ba2 O2 O2 10_65455 9_55455 55.92(18) 48.80(15) 64.3(2)
Ba2 O2 O2 10_65455 9_55555 124.3(3) 122.6(3) 125.4(3)
Ba2 O2 O2 10_65455 2_55555 123.6(3) 110.2(3) 136.2(4)
Ba2 O2 O2 10_65455 6_55555 126.8(3) 112.6(3) 140.3(4)
Ba2 O2 O3 10_65455 6_55555 55.6(2) 54.3(2) 56.4(2)
Ba2 O2 O5 10_65455 . 112.9(3) 110.3(3) 114.0(3)
Ba2 O2 O5 10_65455 9_55455 64.5(2) 50.37(19) 78.6(3)
Ba2 O2 O5 10_65455 6_55555 116.9(3) 112.7(3) 119.0(3)
Ba2 O2 O5 10_65455 14_55455 69.6(2) 54.64(19) 85.2(3)
Ba2 O2 Ca2 10_65455 2_65555 73.15(19) 70.81(18) 74.83(19)
Ba2 O2 Ca2 10_65455 10_65455 0.0(5) 0.0(5) 0.0(5)
Ba2 O2 Ba1 10_65455 . 165.8(3) 158.8(3) 172.2(3)
Ba2 O2 Ba1 10_65455 9_55455 103.9(3) 93.1(2) 115.6(3)
Ca1 O2 Ca1 . 9_55455 90.2(3) 85.5(3) 94.5(3)
Ca1 O2 Nb2 . . 85.6(3) 76.5(3) 94.9(3)
Ca1 O2 Nb2 . 6_55555 84.9(3) 76.6(2) 93.5(3)
Ca1 O2 O1 . . 116.8(3) 111.1(3) 122.7(3)
Ca1 O2 O2 . 9_55455 138.2(3) 136.9(3) 139.0(3)
Ca1 O2 O2 . 9_55555 41.59(19) 36.21(16) 48.1(2)
Ca1 O2 O2 . 2_55555 62.1(3) 50.4(2) 73.4(3)
Ca1 O2 O2 . 6_55555 62.1(2) 50.4(2) 73.5(3)
Ca1 O2 O3 . 6_55555 117.9(3) 113.7(3) 122.6(3)
Ca1 O2 O5 . . 56.4(2) 52.0(2) 61.4(2)
Ca1 O2 O5 . 9_55455 122.6(4) 111.6(3) 133.6(4)
Ca1 O2 O5 . 6_55555 55.7(2) 52.90(19) 59.2(2)
Ca1 O2 O5 . 14_55455 120.3(3) 108.6(3) 131.5(4)
Ca1 O2 Ca2 . 2_65555 92.7(2) 83.99(19) 101.5(2)
Ca1 O2 Ca2 . 10_65455 165.8(3) 158.8(3) 172.2(3)
Ca1 O2 Ba1 . . 0.0(5) 0.0(5) 0.0(5)
Ca1 O2 Ba1 . 9_55455 90.2(3) 85.5(3) 94.5(3)
Ca1 O2 Nb2 9_55455 . 94.2(3) 89.6(3) 97.4(4)
Ca1 O2 Nb2 9_55455 6_55555 93.2(3) 88.9(3) 96.2(3)
Ca1 O2 O1 9_55455 . 122.9(4) 117.2(3) 128.4(4)
Ca1 O2 O2 9_55455 9_55455 48.0(2) 44.33(18) 51.4(2)
Ca1 O2 O2 9_55455 9_55555 131.8(3) 121.7(3) 142.6(4)
Ca1 O2 O2 9_55455 2_55555 57.9(3) 53.2(2) 62.1(3)
Ca1 O2 O2 9_55455 6_55555 57.9(2) 53.2(2) 62.0(3)
Ca1 O2 O3 9_55455 6_55555 123.1(4) 118.6(3) 126.7(4)
Ca1 O2 O5 9_55455 . 119.0(4) 114.8(4) 121.8(4)
Ca1 O2 O5 9_55455 9_55455 61.1(2) 58.7(2) 63.2(2)
Ca1 O2 O5 9_55455 6_55555 116.5(4) 112.4(3) 119.8(4)
Ca1 O2 O5 9_55455 14_55455 60.2(2) 59.0(2) 60.9(2)
Ca1 O2 Ca2 9_55455 2_65555 172.1(3) 163.8(3) 176.7(3)
Ca1 O2 Ca2 9_55455 10_65455 103.9(3) 93.1(2) 115.6(3)
Ca1 O2 Ba1 9_55455 . 90.2(3) 85.5(3) 94.5(3)
Ca1 O2 Ba1 9_55455 9_55455 0.0(5) 0.0(5) 0.0(5)
Nb2 O2 Nb2 . 6_55555 164.0(4) 148.6(4) 171.5(5)
Nb2 O2 O1 . . 44.9(2) 44.0(2) 46.0(3)
Nb2 O2 O2 . 9_55455 96.3(3) 86.2(3) 105.9(3)
Nb2 O2 O2 . 9_55555 83.5(3) 74.0(2) 93.2(3)
Nb2 O2 O2 . 2_55555 45.6(3) 44.9(3) 46.4(3)
Nb2 O2 O2 . 6_55555 133.1(4) 122.2(4) 138.7(4)
Nb2 O2 O3 . 6_55555 131.9(4) 127.7(4) 134.5(4)
Nb2 O2 O5 . . 41.5(2) 41.3(2) 41.8(2)
Nb2 O2 O5 . 9_55455 52.5(3) 52.3(3) 52.6(3)
Nb2 O2 O5 . 6_55555 127.5(4) 109.6(3) 145.9(4)
Nb2 O2 O5 . 14_55455 140.6(4) 121.9(4) 156.4(4)
Nb2 O2 Ca2 . 2_65555 83.3(3) 78.7(3) 87.0(3)
Nb2 O2 Ca2 . 10_65455 91.0(3) 83.4(3) 97.5(3)
Nb2 O2 Ba1 . . 85.6(3) 76.5(3) 94.9(3)
Nb2 O2 Ba1 . 9_55455 94.2(3) 89.6(3) 97.4(4)
Nb2 O2 O1 6_55555 . 133.8(4) 130.4(4) 135.3(4)
Nb2 O2 O2 6_55555 9_55455 96.1(3) 86.9(3) 104.7(3)
Nb2 O2 O2 6_55555 9_55555 83.8(3) 74.7(2) 93.0(3)
Nb2 O2 O2 6_55555 2_55555 132.0(4) 121.9(4) 137.3(4)
Nb2 O2 O2 6_55555 6_55555 44.4(3) 44.0(2) 45.1(3)
Nb2 O2 O3 6_55555 6_55555 47.2(3) 46.7(3) 47.9(3)
Nb2 O2 O5 6_55555 . 126.1(4) 107.6(3) 145.4(4)
Nb2 O2 O5 6_55555 9_55455 139.3(4) 120.2(4) 156.0(4)
Nb2 O2 O5 6_55555 6_55555 40.2(2) 39.7(2) 41.5(2)
Nb2 O2 O5 6_55555 14_55455 51.0(3) 50.3(3) 51.3(3)
Nb2 O2 Ca2 6_55555 2_65555 88.0(3) 82.8(3) 92.1(3)
Nb2 O2 Ca2 6_55555 10_65455 95.6(3) 88.3(3) 101.9(3)
Nb2 O2 Ba1 6_55555 . 84.9(3) 76.6(2) 93.5(3)
Nb2 O2 Ba1 6_55555 9_55455 93.2(3) 88.9(3) 96.2(3)
O1 O2 O2 . 9_55455 91.7(3) 85.6(3) 98.4(3)
O1 O2 O2 . 9_55555 88.3(3) 86.5(3) 89.2(3)
O1 O2 O2 . 2_55555 90.0(4) 88.6(3) 91.3(4)
O1 O2 O2 . 6_55555 171.2(4) 160.7(4) 178.7(4)
O1 O2 O3 . 6_55555 88.2(4) 83.9(3) 92.0(4)
O1 O2 O5 . . 60.7(3) 59.4(3) 62.2(3)
O1 O2 O5 . 9_55455 62.1(3) 59.1(3) 65.3(3)
O1 O2 O5 . 6_55555 119.3(4) 108.0(3) 129.6(4)
O1 O2 O5 . 14_55455 122.7(4) 105.7(3) 139.8(4)
O1 O2 Ca2 . 2_65555 53.6(2) 51.5(2) 55.2(2)
O1 O2 Ca2 . 10_65455 53.5(2) 51.6(2) 54.9(2)
O1 O2 Ba1 . . 116.8(3) 111.1(3) 122.7(3)
O1 O2 Ba1 . 9_55455 122.9(4) 117.2(3) 128.4(4)
O2 O2 O2 9_55455 9_55555 176.6(3) 173.1(3) 179.4(3)
O2 O2 O2 9_55455 2_55555 89.7(3) 78.7(3) 100.3(3)
O2 O2 O2 9_55455 6_55555 89.7(3) 78.7(2) 100.1(3)
O2 O2 O3 9_55455 6_55555 91.1(3) 86.5(3) 95.4(3)
O2 O2 O5 9_55455 . 137.7(4) 127.7(3) 147.6(4)
O2 O2 O5 9_55455 9_55455 43.9(2) 34.2(2) 53.4(3)
O2 O2 O5 9_55455 6_55555 136.1(3) 127.8(3) 144.4(4)
O2 O2 O5 9_55455 14_55455 45.3(2) 36.5(2) 54.2(3)
O2 O2 Ca2 9_55455 2_65555 129.1(3) 119.6(2) 139.1(3)
O2 O2 Ca2 9_55455 10_65455 55.92(18) 48.80(15) 64.3(2)
O2 O2 Ba1 9_55455 . 138.2(3) 136.9(3) 139.0(3)
O2 O2 Ba1 9_55455 9_55455 48.0(2) 44.33(18) 51.4(2)
O2 O2 O2 9_55555 2_55555 90.0(3) 74.6(2) 105.8(3)
O2 O2 O2 9_55555 6_55555 90.1(3) 74.6(2) 106.0(3)
O2 O2 O3 9_55555 6_55555 89.0(3) 88.4(3) 89.9(3)
O2 O2 O5 9_55555 . 42.5(2) 33.2(2) 52.7(3)
O2 O2 O5 9_55555 9_55455 135.4(4) 125.6(3) 143.8(4)
O2 O2 O5 9_55555 6_55555 44.2(2) 35.9(2) 53.4(3)
O2 O2 O5 9_55555 14_55455 134.0(4) 124.0(3) 142.1(4)
O2 O2 Ca2 9_55555 2_65555 51.14(17) 47.79(15) 53.5(2)
O2 O2 Ca2 9_55555 10_65455 124.3(3) 122.6(3) 125.4(3)
O2 O2 Ba1 9_55555 . 41.59(18) 36.21(15) 48.1(2)
O2 O2 Ba1 9_55555 9_55455 131.8(3) 121.7(3) 142.6(4)
O2 O2 O2 2_55555 6_55555 88.7(4) 80.5(3) 93.5(4)
O2 O2 O3 2_55555 6_55555 171.8(4) 163.5(4) 178.6(5)
O2 O2 O5 2_55555 . 61.4(3) 60.2(3) 61.8(3)
O2 O2 O5 2_55555 9_55455 60.6(3) 60.2(3) 61.3(3)
O2 O2 O5 2_55555 6_55555 117.0(4) 102.8(3) 129.8(4)
O2 O2 O5 2_55555 14_55455 116.8(4) 109.1(3) 120.2(4)
O2 O2 Ca2 2_55555 2_65555 121.0(3) 109.5(3) 130.0(3)
O2 O2 Ca2 2_55555 10_65455 123.6(3) 110.2(3) 136.2(4)
O2 O2 Ba1 2_55555 . 62.1(3) 50.4(2) 73.4(3)
O2 O2 Ba1 2_55555 9_55455 57.9(3) 53.2(2) 62.1(3)
O2 O2 O3 6_55555 6_55555 91.1(4) 89.8(4) 91.8(4)
O2 O2 O5 6_55555 . 117.8(4) 101.4(3) 132.7(4)
O2 O2 O5 6_55555 9_55455 117.6(4) 108.0(3) 123.0(4)
O2 O2 O5 6_55555 6_55555 58.9(3) 58.1(3) 59.6(3)
O2 O2 O5 6_55555 14_55455 58.2(3) 58.1(3) 58.3(3)
O2 O2 Ca2 6_55555 2_65555 124.0(3) 111.6(3) 133.8(3)
O2 O2 Ca2 6_55555 10_65455 126.8(3) 112.6(3) 140.3(4)
O2 O2 Ba1 6_55555 . 62.1(3) 50.4(2) 73.5(3)
O2 O2 Ba1 6_55555 9_55455 57.9(3) 53.2(2) 62.0(3)
O3 O2 O5 6_55555 . 116.7(4) 107.8(3) 125.5(4)
O3 O2 O5 6_55555 9_55455 119.3(4) 103.7(3) 134.2(4)
O3 O2 O5 6_55555 6_55555 62.7(3) 61.0(3) 65.0(3)
O3 O2 O5 6_55555 14_55455 62.9(3) 59.8(3) 65.8(3)
O3 O2 Ca2 6_55555 2_65555 56.5(2) 53.5(2) 59.7(2)
O3 O2 Ca2 6_55555 10_65455 55.6(2) 54.3(2) 56.4(2)
O3 O2 Ba1 6_55555 . 117.9(3) 113.7(3) 122.6(4)
O3 O2 Ba1 6_55555 9_55455 123.1(4) 118.6(3) 126.7(4)
O5 O2 O5 . 9_55455 94.0(4) 93.8(4) 94.4(4)
O5 O2 O5 . 6_55555 86.0(3) 68.0(3) 104.2(3)
O5 O2 O5 . 14_55455 169.2(4) 157.0(4) 176.9(4)
O5 O2 Ca2 . 2_65555 60.9(2) 49.36(19) 72.1(2)
O5 O2 Ca2 . 10_65455 112.9(3) 110.3(3) 114.0(3)
O5 O2 Ba1 . . 56.4(2) 52.0(2) 61.4(2)
O5 O2 Ba1 . 9_55455 119.0(4) 114.8(4) 121.8(4)
O5 O2 O5 9_55455 6_55555 170.4(4) 161.3(4) 178.9(4)
O5 O2 O5 9_55455 14_55455 88.5(3) 69.6(3) 105.7(3)
O5 O2 Ca2 9_55455 2_65555 114.6(3) 107.4(3) 119.8(3)
O5 O2 Ca2 9_55455 10_65455 64.5(2) 50.37(19) 78.6(3)
O5 O2 Ba1 9_55455 . 122.6(4) 111.6(3) 133.6(4)
O5 O2 Ba1 9_55455 9_55455 61.1(2) 58.7(2) 63.2(2)
O5 O2 O5 6_55555 14_55455 91.1(3) 90.6(3) 92.1(3)
O5 O2 Ca2 6_55555 2_65555 66.3(2) 53.70(19) 78.2(2)
O5 O2 Ca2 6_55555 10_65455 116.9(3) 112.7(3) 119.0(3)
O5 O2 Ba1 6_55555 . 55.7(2) 52.90(19) 59.2(2)
O5 O2 Ba1 6_55555 9_55455 116.5(4) 112.4(3) 119.8(4)
O5 O2 Ca2 14_55455 2_65555 118.3(3) 110.0(3) 124.3(3)
O5 O2 Ca2 14_55455 10_65455 69.6(2) 54.64(19) 85.2(3)
O5 O2 Ba1 14_55455 . 120.3(3) 108.6(3) 131.5(4)
O5 O2 Ba1 14_55455 9_55455 60.2(2) 59.0(2) 60.9(2)
Ca2 O2 Ca2 2_65555 10_65455 73.15(19) 70.81(18) 74.83(19)
Ca2 O2 Ba1 2_65555 . 92.7(2) 83.99(18) 101.5(2)
Ca2 O2 Ba1 2_65555 9_55455 172.1(3) 163.8(3) 176.7(3)
Ca2 O2 Ba1 10_65455 . 165.8(3) 158.8(3) 172.2(3)
Ca2 O2 Ba1 10_65455 9_55455 103.9(3) 93.1(2) 115.6(3)
Ba1 O2 Ba1 . 9_55455 90.2(3) 85.5(3) 94.5(3)
Ba2 O3 Ba2 4_56555 12_56455 87.3(2) 85.9(2) 88.3(2)
Ba2 O3 Nb1 4_56555 . 90.6(3) 86.3(2) 94.9(3)
Ba2 O3 Nb2 4_56555 . 104.0(3) 94.3(3) 112.4(3)
Ba2 O3 O1 4_56555 . 130.8(3) 119.2(3) 141.2(3)
Ba2 O3 O2 4_56555 2_55555 75.5(3) 73.4(3) 76.4(3)
Ba2 O3 O3 4_56555 5_55555 121.1(3) 118.1(3) 126.6(3)
Ba2 O3 O3 4_56555 8_45555 64.6(2) 60.2(2) 67.0(2)
Ba2 O3 O4 4_56555 . 61.9(2) 58.2(2) 68.0(2)
Ba2 O3 O4 4_56555 9_55455 125.6(3) 121.8(3) 127.9(3)
Ba2 O3 O5 4_56555 . 73.2(2) 58.96(19) 86.0(2)
Ba2 O3 O5 4_56555 9_55455 134.6(3) 133.2(3) 136.0(3)
Ba2 O3 Ca2 4_56555 4_56555 0.0(5) 0.0(5) 0.0(5)
Ba2 O3 Ca2 4_56555 12_56455 87.3(2) 85.9(2) 88.3(2)
Ba2 O3 Nb1 12_56455 . 100.0(3) 96.3(3) 102.6(3)
Ba2 O3 Nb2 12_56455 . 111.5(3) 106.8(3) 116.8(3)
Ba2 O3 O1 12_56455 . 134.6(3) 124.8(3) 145.8(3)
Ba2 O3 O2 12_56455 2_55555 72.3(3) 69.6(3) 76.2(3)
Ba2 O3 O3 12_56455 5_55555 126.3(3) 119.6(3) 130.2(3)
Ba2 O3 O3 12_56455 8_45555 60.8(2) 59.6(2) 63.7(2)
Ba2 O3 O4 12_56455 . 122.1(3) 120.5(3) 126.1(3)
Ba2 O3 O4 12_56455 9_55455 67.9(2) 61.7(2) 71.3(2)
Ba2 O3 O5 12_56455 . 132.3(3) 127.5(3) 135.6(3)
Ba2 O3 O5 12_56455 9_55455 75.2(2) 62.7(2) 88.9(2)
Ba2 O3 Ca2 12_56455 4_56555 87.3(2) 85.9(2) 88.3(2)
Ba2 O3 Ca2 12_56455 12_56455 0.0(5) 0.0(5) 0.0(5)
Nb1 O3 Nb2 . . 143.9(4) 140.6(4) 145.2(4)
Nb1 O3 O1 . . 101.7(4) 100.1(3) 102.3(4)
Nb1 O3 O2 . 2_55555 164.2(4) 159.5(4) 168.2(4)
Nb1 O3 O3 . 5_55555 42.7(2) 41.9(2) 43.9(2)
Nb1 O3 O3 . 8_45555 47.7(2) 47.3(2) 48.0(2)
Nb1 O3 O4 . . 40.0(2) 39.8(2) 40.2(2)
Nb1 O3 O4 . 9_55455 51.1(2) 50.5(2) 51.4(3)
Nb1 O3 O5 . . 120.9(3) 111.6(3) 128.0(3)
Nb1 O3 O5 . 9_55455 131.6(4) 122.3(3) 140.0(4)
Nb1 O3 Ca2 . 4_56555 90.6(3) 86.3(2) 94.9(3)
Nb1 O3 Ca2 . 12_56455 100.0(3) 96.3(3) 102.6(3)
Nb2 O3 O1 . . 44.5(2) 44.1(2) 44.7(2)
Nb2 O3 O2 . 2_55555 48.7(3) 47.6(3) 50.3(3)
Nb2 O3 O3 . 5_55555 103.8(4) 102.3(4) 104.8(4)
Nb2 O3 O3 . 8_45555 163.6(4) 155.8(4) 166.6(4)
Nb2 O3 O4 . . 121.7(3) 109.4(3) 130.7(4)
Nb2 O3 O4 . 9_55455 129.4(4) 118.8(3) 142.9(4)
Nb2 O3 O5 . . 39.6(2) 38.3(2) 41.3(2)
Nb2 O3 O5 . 9_55455 49.9(2) 48.1(2) 52.4(2)
Nb2 O3 Ca2 . 4_56555 104.0(3) 94.3(3) 112.4(3)
Nb2 O3 Ca2 . 12_56455 111.5(3) 106.8(3) 116.8(3)
O1 O3 O2 . 2_55555 92.6(3) 91.7(3) 93.8(4)
O1 O3 O3 . 5_55555 59.7(3) 58.2(3) 60.8(3)
O1 O3 O3 . 8_45555 148.1(4) 145.7(4) 149.5(4)
O1 O3 O4 . . 99.2(3) 91.1(3) 103.3(3)
O1 O3 O4 . 9_55455 97.3(3) 90.5(3) 107.2(3)
O1 O3 O5 . . 59.5(3) 56.7(3) 62.3(3)
O1 O3 O5 . 9_55455 60.4(3) 57.2(3) 64.0(3)
O1 O3 Ca2 . 4_56555 130.8(3) 119.2(3) 141.2(3)
O1 O3 Ca2 . 12_56455 134.6(3) 124.8(3) 145.8(3)
O2 O3 O3 2_55555 5_55555 152.2(4) 149.9(4) 154.5(4)
O2 O3 O3 2_55555 8_45555 117.9(4) 114.9(4) 120.7(4)
O2 O3 O4 2_55555 . 132.5(3) 127.7(3) 137.8(3)
O2 O3 O4 2_55555 9_55455 132.6(3) 129.5(3) 135.5(4)
O2 O3 O5 2_55555 . 62.0(3) 59.7(3) 64.4(3)
O2 O3 O5 2_55555 9_55455 60.8(3) 60.0(3) 62.7(3)
O2 O3 Ca2 2_55555 4_56555 75.5(3) 73.4(3) 76.4(3)
O2 O3 Ca2 2_55555 12_56455 72.3(3) 69.6(3) 76.2(3)
O3 O3 O3 5_55555 8_45555 89.8(3) 88.9(3) 91.2(3)
O3 O3 O4 5_55555 . 59.4(3) 58.5(3) 59.9(3)
O3 O3 O4 5_55555 9_55455 58.5(3) 57.9(3) 59.0(3)
O3 O3 O5 5_55555 . 99.4(3) 97.7(3) 103.6(3)
O3 O3 O5 5_55555 9_55455 101.5(3) 97.8(3) 103.6(3)
O3 O3 Ca2 5_55555 4_56555 121.1(3) 118.1(3) 126.6(3)
O3 O3 Ca2 5_55555 12_56455 126.3(3) 119.6(3) 130.2(3)
O3 O3 O4 8_45555 . 62.0(3) 61.8(3) 62.5(3)
O3 O3 O4 8_45555 9_55455 61.2(3) 61.0(3) 61.9(3)
O3 O3 O5 8_45555 . 135.1(3) 117.8(3) 148.0(3)
O3 O3 O5 8_45555 9_55455 131.7(3) 118.6(3) 148.3(3)
O3 O3 Ca2 8_45555 4_56555 64.6(2) 60.2(2) 67.0(2)
O3 O3 Ca2 8_45555 12_56455 60.8(2) 59.6(2) 63.7(2)
O4 O3 O4 . 9_55455 91.1(3) 90.3(3) 91.4(3)
O4 O3 O5 . . 85.4(3) 72.5(3) 95.9(3)
O4 O3 O5 . 9_55455 157.1(4) 148.3(4) 162.1(4)
O4 O3 Ca2 . 4_56555 61.90(19) 58.19(18) 68.0(2)
O4 O3 Ca2 . 12_56455 122.1(3) 120.5(3) 126.1(3)
O4 O3 O5 9_55455 . 153.9(4) 147.2(4) 162.0(4)
O4 O3 O5 9_55455 9_55455 85.3(3) 73.4(3) 99.0(3)
O4 O3 Ca2 9_55455 4_56555 125.6(3) 121.8(3) 127.9(3)
O4 O3 Ca2 9_55455 12_56455 67.9(2) 61.68(19) 71.3(2)
O5 O3 O5 . 9_55455 89.5(3) 89.0(3) 90.7(3)
O5 O3 Ca2 . 4_56555 73.2(2) 58.96(19) 86.0(2)
O5 O3 Ca2 . 12_56455 132.3(3) 127.5(3) 135.6(3)
O5 O3 Ca2 9_55455 4_56555 134.6(3) 133.2(3) 136.0(3)
O5 O3 Ca2 9_55455 12_56455 75.2(2) 62.7(2) 88.9(2)
Ca2 O3 Ca2 4_56555 12_56455 87.3(2) 85.9(2) 88.3(2)
Ba2 O4 Ba2 . 4_56555 174.4(3) 174.2(3) 174.5(3)
Ba2 O4 Nb1 . . 90.0(3) 87.0(2) 96.1(3)
Ba2 O4 Nb1 . 9_55555 86.8(2) 84.2(2) 91.9(3)
Ba2 O4 O3 . . 120.3(3) 117.4(3) 126.8(3)
Ba2 O4 O3 . 9_55555 118.3(3) 115.4(3) 124.4(4)
Ba2 O4 O3 . 4_56555 60.0(2) 55.51(18) 66.1(2)
Ba2 O4 O3 . 12_56555 56.3(2) 53.16(19) 61.0(2)
Ba2 O4 O3 . 5_55555 58.93(19) 55.39(18) 66.2(2)
Ba2 O4 O3 . 13_55555 55.7(2) 53.32(19) 60.8(2)
Ba2 O4 O3 . 8_45555 120.9(3) 117.4(3) 126.7(3)
Ba2 O4 O3 . 16_45555 119.2(3) 115.4(3) 124.4(4)
Ba2 O4 O5 . . 119.46(18) 114.46(17) 128.6(2)
Ba2 O4 O5 . 4_56555 57.67(13) 55.29(13) 62.24(13)
Ba2 O4 O5 . 5_55555 58.82(13) 54.87(13) 62.61(14)
Ba2 O4 O5 . 8_45555 123.58(19) 114.85(17) 128.1(2)
Ba2 O4 Ca2 . . 0.0(5) 0.0(5) 0.0(5)
Ba2 O4 Ca2 . 4_56555 174.4(3) 174.2(3) 174.5(3)
Ba2 O4 Nb1 4_56555 . 93.1(3) 86.9(2) 96.3(3)
Ba2 O4 Nb1 4_56555 9_55555 89.2(2) 84.4(2) 91.7(3)
Ba2 O4 O3 4_56555 . 61.5(2) 55.22(18) 66.4(2)
Ba2 O4 O3 4_56555 9_55555 57.7(2) 53.39(19) 60.6(2)
Ba2 O4 O3 4_56555 4_56555 123.5(3) 117.3(3) 126.8(3)
Ba2 O4 O3 4_56555 12_56555 121.2(3) 115.5(3) 124.2(4)
Ba2 O4 O3 4_56555 5_55555 122.8(3) 117.3(3) 126.9(3)
Ba2 O4 O3 4_56555 13_55555 120.2(3) 115.5(3) 124.2(4)
Ba2 O4 O3 4_56555 8_45555 62.6(2) 55.35(18) 66.3(2)
Ba2 O4 O3 4_56555 16_45555 58.2(2) 53.23(19) 60.8(2)
Ba2 O4 O5 4_56555 . 59.10(13) 55.77(14) 61.19(12)
Ba2 O4 O5 4_56555 4_56555 123.82(19) 113.47(17) 129.1(2)
Ba2 O4 O5 4_56555 5_55555 119.74(18) 113.06(17) 129.46(19)
Ba2 O4 O5 4_56555 8_45555 57.92(14) 56.25(15) 60.85(12)
Ba2 O4 Ca2 4_56555 . 174.4(3) 174.2(3) 174.5(3)
Ba2 O4 Ca2 4_56555 4_56555 0.0(5) 0.0(5) 0.0(5)
Nb1 O4 Nb1 . 9_55555 166.3(3) 166.2(3) 166.3(3)
Nb1 O4 O3 . . 43.8(2) 43.7(2) 44.1(2)
Nb1 O4 O3 . 9_55555 133.4(3) 121.0(3) 148.4(3)
Nb1 O4 O3 . 4_56555 43.8(2) 43.6(2) 44.1(2)
Nb1 O4 O3 . 12_56555 134.3(3) 121.0(3) 148.3(3)
Nb1 O4 O3 . 5_55555 43.7(2) 43.6(2) 44.2(2)
Nb1 O4 O3 . 13_55555 129.5(3) 121.1(3) 148.3(3)
Nb1 O4 O3 . 8_45555 43.9(2) 43.7(2) 44.1(2)
Nb1 O4 O3 . 16_45555 138.6(3) 120.9(3) 148.4(3)
Nb1 O4 O5 . . 88.6(3) 82.6(2) 96.9(3)
Nb1 O4 O5 . 4_56555 90.1(3) 82.5(2) 96.7(3)
Nb1 O4 O5 . 5_55555 86.9(3) 82.5(2) 96.8(3)
Nb1 O4 O5 . 8_45555 91.8(3) 82.5(2) 96.8(3)
Nb1 O4 Ca2 . . 90.0(3) 87.0(2) 96.1(3)
Nb1 O4 Ca2 . 4_56555 93.1(3) 86.9(2) 96.3(3)
Nb1 O4 O3 9_55555 . 135.0(3) 122.8(3) 149.4(3)
Nb1 O4 O3 9_55555 9_55555 45.1(2) 44.9(2) 45.4(2)
Nb1 O4 O3 9_55555 4_56555 135.8(3) 122.8(3) 149.3(3)
Nb1 O4 O3 9_55555 12_56555 45.0(2) 44.8(2) 45.4(2)
Nb1 O4 O3 9_55555 5_55555 131.1(3) 122.9(3) 149.3(3)
Nb1 O4 O3 9_55555 13_55555 45.2(2) 44.9(2) 45.4(2)
Nb1 O4 O3 9_55555 8_45555 139.9(3) 122.8(3) 149.4(3)
Nb1 O4 O3 9_55555 16_45555 45.1(2) 44.9(2) 45.5(2)
Nb1 O4 O5 9_55555 . 89.4(2) 84.0(2) 96.9(3)
Nb1 O4 O5 9_55555 4_56555 90.9(3) 83.9(2) 97.0(3)
Nb1 O4 O5 9_55555 5_55555 88.0(2) 83.9(2) 96.9(3)
Nb1 O4 O5 9_55555 8_45555 92.4(3) 83.9(2) 96.9(3)
Nb1 O4 Ca2 9_55555 . 86.8(2) 84.2(2) 91.9(3)
Nb1 O4 Ca2 9_55555 4_56555 89.2(2) 84.4(2) 91.7(3)
O3 O4 O3 . 9_55555 90.2(3) 77.4(2) 104.3(3)
O3 O4 O3 . 4_56555 87.5(4) 87.3(4) 87.8(4)
O3 O4 O3 . 12_56555 168.6(4) 165.1(4) 170.4(3)
O3 O4 O3 . 5_55555 61.5(3) 60.5(3) 62.1(3)
O3 O4 O3 . 13_55555 119.9(3) 113.9(3) 132.1(3)
O3 O4 O3 . 8_45555 55.9(3) 55.6(3) 56.2(3)
O3 O4 O3 . 16_45555 119.2(3) 109.9(3) 124.4(3)
O3 O4 O5 . . 47.6(2) 43.1(2) 53.5(2)
O3 O4 O5 . 4_56555 132.1(4) 124.5(3) 138.2(4)
O3 O4 O5 . 5_55555 79.6(2) 75.7(2) 88.2(3)
O3 O4 O5 . 8_45555 97.8(3) 95.7(3) 98.9(3)
O3 O4 Ca2 . . 120.3(3) 117.4(3) 126.8(3)
O3 O4 Ca2 . 4_56555 61.5(2) 55.22(19) 66.4(2)
O3 O4 O3 9_55555 4_56555 168.4(4) 165.1(4) 170.2(3)
O3 O4 O3 9_55555 12_56555 90.2(4) 89.9(4) 90.5(4)
O3 O4 O3 9_55555 5_55555 120.2(3) 113.8(3) 132.2(3)
O3 O4 O3 9_55555 13_55555 62.6(3) 62.1(3) 63.6(3)
O3 O4 O3 9_55555 8_45555 119.5(3) 109.8(3) 124.4(3)
O3 O4 O3 9_55555 16_45555 57.3(3) 57.0(3) 57.6(3)
O3 O4 O5 9_55555 . 46.9(2) 42.2(2) 52.9(2)
O3 O4 O5 9_55555 4_56555 134.2(4) 126.2(3) 140.6(4)
O3 O4 O5 9_55555 5_55555 79.9(2) 75.2(2) 89.0(3)
O3 O4 O5 9_55555 8_45555 98.7(3) 96.1(3) 100.0(3)
O3 O4 Ca2 9_55555 . 118.3(3) 115.4(3) 124.4(4)
O3 O4 Ca2 9_55555 4_56555 57.7(2) 53.39(19) 60.6(2)
O3 O4 O3 4_56555 12_56555 91.1(3) 77.4(2) 104.3(3)
O3 O4 O3 4_56555 5_55555 55.8(3) 55.5(3) 56.3(3)
O3 O4 O3 4_56555 13_55555 115.0(3) 109.9(3) 124.3(3)
O3 O4 O3 4_56555 8_45555 61.0(3) 60.5(3) 62.0(3)
O3 O4 O3 4_56555 16_45555 126.0(3) 113.7(3) 132.2(3)
O3 O4 O5 4_56555 . 130.0(4) 123.8(3) 139.2(4)
O3 O4 O5 4_56555 4_56555 48.2(2) 42.1(2) 53.9(2)
O3 O4 O5 4_56555 5_55555 96.2(3) 94.2(3) 100.7(3)
O3 O4 O5 4_56555 8_45555 84.5(3) 74.3(2) 90.0(3)
O3 O4 Ca2 4_56555 . 60.0(2) 55.51(18) 66.1(2)
O3 O4 Ca2 4_56555 4_56555 123.5(3) 117.3(3) 126.8(3)
O3 O4 O3 12_56555 5_55555 114.7(3) 110.0(3) 124.3(3)
O3 O4 O3 12_56555 13_55555 57.4(3) 57.1(3) 57.6(3)
O3 O4 O3 12_56555 8_45555 125.7(3) 113.8(3) 132.1(3)
O3 O4 O3 12_56555 16_45555 63.0(3) 62.3(3) 63.5(3)
O3 O4 O5 12_56555 . 131.8(4) 125.5(3) 141.3(4)
O3 O4 O5 12_56555 4_56555 47.7(2) 41.3(2) 53.7(2)
O3 O4 O5 12_56555 5_55555 96.9(3) 94.8(3) 101.7(3)
O3 O4 O5 12_56555 8_45555 85.0(3) 74.4(2) 90.7(3)
O3 O4 Ca2 12_56555 . 56.3(2) 53.16(19) 61.0(2)
O3 O4 Ca2 12_56555 4_56555 121.2(3) 115.5(3) 124.2(4)
O3 O4 O3 5_55555 13_55555 86.2(3) 77.5(2) 104.2(3)
O3 O4 O3 5_55555 8_45555 87.6(4) 87.4(4) 87.9(4)
O3 O4 O3 5_55555 16_45555 168.6(4) 165.1(4) 170.4(3)
O3 O4 O5 5_55555 . 80.7(2) 74.1(2) 90.3(3)
O3 O4 O5 5_55555 4_56555 96.4(3) 94.1(3) 100.9(3)
O3 O4 O5 5_55555 5_55555 46.0(2) 42.3(2) 53.9(2)
O3 O4 O5 5_55555 8_45555 133.7(4) 124.0(3) 139.0(4)
O3 O4 Ca2 5_55555 . 58.93(19) 55.39(18) 66.2(2)
O3 O4 Ca2 5_55555 4_56555 122.8(3) 117.3(3) 126.9(3)
O3 O4 O3 13_55555 8_45555 167.6(4) 165.1(4) 170.2(3)
O3 O4 O3 13_55555 16_45555 90.2(4) 90.0(4) 90.6(4)
O3 O4 O5 13_55555 . 80.6(2) 74.1(2) 91.1(3)
O3 O4 O5 13_55555 4_56555 97.5(3) 94.5(3) 102.1(3)
O3 O4 O5 13_55555 5_55555 45.4(2) 41.5(2) 53.5(2)
O3 O4 O5 13_55555 8_45555 135.7(4) 125.6(3) 141.2(4)
O3 O4 Ca2 13_55555 . 55.7(2) 53.32(19) 60.8(2)
O3 O4 Ca2 13_55555 4_56555 120.2(3) 115.5(3) 124.2(4)
O3 O4 O3 8_45555 16_45555 95.2(3) 77.3(2) 104.4(3)
O3 O4 O5 8_45555 . 97.6(3) 95.8(3) 98.7(3)
O3 O4 O5 8_45555 4_56555 83.3(3) 75.9(2) 87.9(3)
O3 O4 O5 8_45555 5_55555 128.6(4) 124.3(3) 138.5(4)
O3 O4 O5 8_45555 8_45555 49.8(2) 42.9(2) 53.5(2)
O3 O4 Ca2 8_45555 . 120.9(3) 117.4(3) 126.7(3)
O3 O4 Ca2 8_45555 4_56555 62.6(2) 55.35(19) 66.3(2)
O3 O4 O5 16_45555 . 98.0(3) 96.4(3) 99.5(3)
O3 O4 O5 16_45555 4_56555 84.2(3) 75.5(2) 88.7(3)
O3 O4 O5 16_45555 5_55555 130.5(4) 126.1(3) 140.7(4)
O3 O4 O5 16_45555 8_45555 49.3(2) 42.1(2) 53.1(2)
O3 O4 Ca2 16_45555 . 119.2(3) 115.4(3) 124.4(4)
O3 O4 Ca2 16_45555 4_56555 58.2(2) 53.23(19) 60.8(2)
O5 O4 O5 . 4_56555 171.9(2) 170.8(2) 173.6(2)
O5 O4 O5 . 5_55555 60.67(16) 51.89(14) 73.75(18)
O5 O4 O5 . 8_45555 116.9(2) 115.4(2) 119.09(19)
O5 O4 Ca2 . . 119.46(18) 114.46(17) 128.6(2)
O5 O4 Ca2 . 4_56555 59.10(13) 55.77(15) 61.19(12)
O5 O4 O5 4_56555 5_55555 116.43(19) 113.38(18) 121.8(2)
O5 O4 O5 4_56555 8_45555 65.94(17) 52.64(14) 72.88(18)
O5 O4 Ca2 4_56555 . 57.67(13) 55.29(13) 62.24(13)
O5 O4 Ca2 4_56555 4_56555 123.82(19) 113.47(17) 129.1(2)
O5 O4 O5 5_55555 8_45555 172.1(2) 170.8(2) 173.5(2)
O5 O4 Ca2 5_55555 . 58.82(13) 54.87(13) 62.61(14)
O5 O4 Ca2 5_55555 4_56555 119.74(18) 113.06(17) 129.5(2)
O5 O4 Ca2 8_45555 . 123.58(19) 114.85(17) 128.1(2)
O5 O4 Ca2 8_45555 4_56555 57.92(14) 56.25(15) 60.85(12)
Ca2 O4 Ca2 . 4_56555 174.4(3) 174.2(3) 174.5(3)
Ba2 O5 Ba2 2_65555 4_56555 159.0(2) 157.8(2) 161.3(2)
Ba2 O5 Ca1 2_65555 . 103.5(2) 92.56(18) 113.9(2)
Ba2 O5 Nb2 2_65555 . 92.9(3) 80.8(2) 104.6(3)
Ba2 O5 Nb2 2_65555 9_55555 88.6(2) 76.62(19) 100.1(3)
Ba2 O5 O1 2_65555 . 57.0(2) 48.01(18) 65.8(2)
Ba2 O5 O1 2_65555 9_55555 53.6(2) 46.29(18) 61.3(2)
Ba2 O5 O2 2_65555 . 70.3(2) 61.6(2) 78.6(3)
Ba2 O5 O2 2_65555 9_55555 66.5(2) 53.9(2) 78.4(3)
Ba2 O5 O2 2_65555 2_55555 128.9(3) 118.7(3) 138.9(4)
Ba2 O5 O2 2_65555 10_55555 126.0(3) 112.6(3) 139.2(4)
Ba2 O5 O3 2_65555 . 116.5(3) 108.1(3) 124.3(3)
Ba2 O5 O3 2_65555 9_55555 113.4(3) 106.2(3) 120.1(3)
Ba2 O5 O4 2_65555 . 111.3(2) 106.6(2) 113.5(2)
Ba2 O5 O5 2_65555 2_55555 148.5(2) 146.0(2) 150.3(2)
Ba2 O5 O5 2_65555 6_55555 58.60(14) 56.78(14) 59.43(14)
Ba2 O5 Ca2 2_65555 2_65555 0.0(5) 0.0(5) 0.0(5)
Ba2 O5 Ca2 2_65555 4_56555 159.0(2) 157.8(2) 161.3(2)
Ba2 O5 Ba1 2_65555 . 103.5(2) 92.56(18) 113.9(2)
Ba2 O5 Ca1 4_56555 . 96.7(2) 87.60(18) 105.4(2)
Ba2 O5 Nb2 4_56555 . 90.4(3) 77.8(2) 103.5(3)
Ba2 O5 Nb2 4_56555 9_55555 86.5(2) 74.52(18) 98.7(3)
Ba2 O5 O1 4_56555 . 114.1(3) 104.5(3) 124.3(3)
Ba2 O5 O1 4_56555 9_55555 111.0(3) 102.9(3) 118.9(3)
Ba2 O5 O2 4_56555 . 124.4(3) 114.8(3) 133.9(4)
Ba2 O5 O2 4_56555 9_55555 121.8(3) 109.7(3) 133.9(4)
Ba2 O5 O2 4_56555 2_55555 65.5(2) 57.2(2) 74.0(2)
Ba2 O5 O2 4_56555 10_55555 61.7(2) 49.7(2) 73.2(3)
Ba2 O5 O3 4_56555 . 55.27(19) 45.20(17) 66.3(2)
Ba2 O5 O3 4_56555 9_55555 51.32(19) 42.85(17) 60.6(2)
Ba2 O5 O4 4_56555 . 48.16(14) 44.70(12) 55.01(17)
Ba2 O5 O5 4_56555 2_55555 51.98(14) 51.46(13) 52.32(16)
Ba2 O5 O5 4_56555 6_55555 141.9(2) 140.9(2) 142.8(2)
Ba2 O5 Ca2 4_56555 2_65555 159.0(2) 157.8(2) 161.3(2)
Ba2 O5 Ca2 4_56555 4_56555 0.0(5) 0.0(5) 0.0(5)
Ba2 O5 Ba1 4_56555 . 96.7(2) 87.60(18) 105.4(2)
Ca1 O5 Nb2 . . 95.2(3) 93.7(3) 96.2(3)
Ca1 O5 Nb2 . 9_55555 87.1(3) 85.0(3) 88.1(3)
Ca1 O5 O1 . . 125.8(4) 117.0(3) 132.1(4)
Ca1 O5 O1 . 9_55555 118.9(4) 112.0(3) 123.7(4)
Ca1 O5 O2 . . 65.3(3) 56.7(2) 72.8(3)
Ca1 O5 O2 . 9_55555 58.0(3) 54.1(2) 61.1(3)
Ca1 O5 O2 . 2_55555 64.3(3) 56.8(2) 70.8(3)
Ca1 O5 O2 . 10_55555 57.1(3) 54.2(2) 59.1(3)
Ca1 O5 O3 . . 119.2(3) 110.9(3) 125.2(4)
Ca1 O5 O3 . 9_55555 113.4(3) 108.1(3) 116.4(4)
Ca1 O5 O4 . . 144.7(3) 132.3(2) 160.1(3)
Ca1 O5 O5 . 2_55555 45.04(14) 36.41(12) 53.43(16)
Ca1 O5 O5 . 6_55555 45.23(13) 35.47(11) 55.24(16)
Ca1 O5 Ca2 . 2_65555 103.48(19) 92.56(17) 113.9(2)
Ca1 O5 Ca2 . 4_56555 96.70(19) 87.60(17) 105.4(2)
Ca1 O5 Ba1 . . 0.0(5) 0.0(5) 0.0(5)
Nb2 O5 Nb2 . 9_55555 165.9(4) 152.3(4) 175.9(3)
Nb2 O5 O1 . . 44.7(2) 42.9(2) 46.3(2)
Nb2 O5 O1 . 9_55555 132.6(4) 119.7(3) 142.1(4)
Nb2 O5 O2 . . 44.8(2) 44.3(2) 45.3(2)
Nb2 O5 O2 . 9_55555 137.3(4) 117.4(3) 152.9(4)
Nb2 O5 O2 . 2_55555 44.5(2) 44.3(2) 44.9(2)
Nb2 O5 O2 . 10_55555 133.7(4) 114.6(3) 149.0(4)
Nb2 O5 O3 . . 42.6(2) 40.6(2) 44.1(2)
Nb2 O5 O3 . 9_55555 131.0(3) 113.0(3) 148.2(4)
Nb2 O5 O4 . . 87.4(3) 79.8(2) 94.4(3)
Nb2 O5 O5 . 2_55555 90.6(3) 82.2(2) 99.2(3)
Nb2 O5 O5 . 6_55555 92.5(3) 83.6(2) 101.2(3)
Nb2 O5 Ca2 . 2_65555 92.9(3) 80.8(2) 104.6(3)
Nb2 O5 Ca2 . 4_56555 90.4(3) 77.8(2) 103.5(3)
Nb2 O5 Ba1 . . 95.2(3) 93.7(3) 96.2(3)
Nb2 O5 O1 9_55555 . 131.9(3) 118.5(3) 140.8(3)
Nb2 O5 O1 9_55555 9_55555 44.3(2) 42.2(2) 45.9(2)
Nb2 O5 O2 9_55555 . 139.2(3) 118.8(3) 156.9(3)
Nb2 O5 O2 9_55555 9_55555 45.7(2) 45.1(2) 46.0(2)
Nb2 O5 O2 9_55555 2_55555 135.6(3) 117.7(3) 151.2(3)
Nb2 O5 O2 9_55555 10_55555 45.5(2) 44.5(2) 46.1(2)
Nb2 O5 O3 9_55555 . 131.6(3) 113.6(3) 148.2(3)
Nb2 O5 O3 9_55555 9_55555 43.6(2) 41.57(19) 45.0(2)
Nb2 O5 O4 9_55555 . 87.0(2) 79.0(2) 94.3(3)
Nb2 O5 O5 9_55555 2_55555 90.4(3) 82.6(2) 98.2(3)
Nb2 O5 O5 9_55555 6_55555 92.3(3) 82.2(2) 102.2(3)
Nb2 O5 Ca2 9_55555 2_65555 88.6(2) 76.62(19) 100.1(3)
Nb2 O5 Ca2 9_55555 4_56555 86.5(2) 74.52(18) 98.7(3)
Nb2 O5 Ba1 9_55555 . 87.1(3) 85.0(3) 88.1(3)
O1 O5 O1 . 9_55555 88.7(3) 77.3(3) 99.0(3)
O1 O5 O2 . . 60.8(3) 59.9(3) 61.7(3)
O1 O5 O2 . 9_55555 122.8(3) 100.8(3) 144.1(4)
O1 O5 O2 . 2_55555 89.2(4) 87.2(3) 91.1(4)
O1 O5 O2 . 10_55555 167.1(4) 154.0(4) 175.7(4)
O1 O5 O3 . . 60.2(3) 60.0(3) 61.2(3)
O1 O5 O3 . 9_55555 117.6(3) 112.0(3) 120.5(3)
O1 O5 O4 . . 78.9(3) 74.7(2) 80.8(3)
O1 O5 O5 . 2_55555 135.3(4) 128.3(3) 142.1(4)
O1 O5 O5 . 6_55555 94.0(3) 87.2(2) 100.5(3)
O1 O5 Ca2 . 2_65555 57.0(2) 48.01(19) 65.8(2)
O1 O5 Ca2 . 4_56555 114.1(3) 104.5(3) 124.3(3)
O1 O5 Ba1 . . 125.8(3) 117.0(3) 132.1(4)
O1 O5 O2 9_55555 . 123.6(3) 107.1(3) 140.0(4)
O1 O5 O2 9_55555 9_55555 61.2(3) 58.0(3) 63.3(3)
O1 O5 O2 9_55555 2_55555 169.1(4) 159.7(4) 175.7(4)
O1 O5 O2 9_55555 10_55555 89.8(4) 86.6(3) 91.7(4)
O1 O5 O3 9_55555 . 118.5(3) 115.3(3) 119.7(3)
O1 O5 O3 9_55555 9_55555 60.4(3) 59.9(3) 60.8(3)
O1 O5 O4 9_55555 . 78.7(2) 75.6(2) 80.8(2)
O1 O5 O5 9_55555 2_55555 134.7(4) 128.5(3) 140.3(4)
O1 O5 O5 9_55555 6_55555 93.8(3) 88.0(2) 99.8(3)
O1 O5 Ca2 9_55555 2_65555 53.6(2) 46.29(18) 61.3(2)
O1 O5 Ca2 9_55555 4_56555 111.0(3) 102.9(3) 118.9(3)
O1 O5 Ba1 9_55555 . 118.9(3) 112.0(3) 123.7(4)
O2 O5 O2 . 9_55555 93.8(3) 73.9(3) 112.6(3)
O2 O5 O2 . 2_55555 59.7(3) 59.2(3) 60.2(3)
O2 O5 O2 . 10_55555 121.1(3) 114.9(3) 123.1(3)
O2 O5 O3 . . 87.3(3) 84.8(3) 89.3(4)
O2 O5 O3 . 9_55555 168.5(4) 156.3(4) 176.6(4)
O2 O5 O4 . . 131.0(4) 123.0(3) 137.7(4)
O2 O5 O5 . 2_55555 90.9(3) 87.5(3) 94.1(3)
O2 O5 O5 . 6_55555 47.8(2) 38.3(2) 57.0(3)
O2 O5 Ca2 . 2_65555 70.3(2) 61.6(2) 78.6(3)
O2 O5 Ca2 . 4_56555 124.4(3) 114.8(3) 133.9(3)
O2 O5 Ba1 . . 65.3(3) 56.7(2) 72.8(3)
O2 O5 O2 9_55555 2_55555 121.3(3) 116.4(3) 123.2(3)
O2 O5 O2 9_55555 10_55555 60.9(3) 60.5(3) 61.6(3)
O2 O5 O3 9_55555 . 168.0(4) 154.9(4) 177.9(4)
O2 O5 O3 9_55555 9_55555 89.1(4) 87.0(3) 90.1(4)
O2 O5 O4 9_55555 . 131.2(4) 124.4(3) 135.0(4)
O2 O5 O5 9_55555 2_55555 90.8(3) 83.0(3) 98.5(3)
O2 O5 O5 9_55555 6_55555 46.7(2) 37.6(2) 56.7(3)
O2 O5 Ca2 9_55555 2_65555 66.5(2) 53.9(2) 78.4(3)
O2 O5 Ca2 9_55555 4_56555 121.8(3) 109.7(3) 133.9(4)
O2 O5 Ba1 9_55555 . 58.0(2) 54.1(2) 61.1(3)
O2 O5 O2 2_55555 10_55555 90.5(3) 72.4(3) 107.6(3)
O2 O5 O3 2_55555 . 55.4(3) 54.6(3) 56.2(3)
O2 O5 O3 2_55555 9_55555 116.6(3) 99.7(3) 134.4(3)
O2 O5 O4 2_55555 . 95.9(3) 90.3(3) 103.2(3)
O2 O5 O5 2_55555 2_55555 46.2(2) 37.5(2) 54.9(3)
O2 O5 O5 2_55555 6_55555 91.1(3) 86.5(3) 95.6(3)
O2 O5 Ca2 2_55555 2_65555 128.9(3) 118.7(3) 138.9(4)
O2 O5 Ca2 2_55555 4_56555 65.5(2) 57.2(2) 74.0(2)
O2 O5 Ba1 2_55555 . 64.3(3) 56.8(2) 70.8(3)
O2 O5 O3 10_55555 . 116.1(3) 94.0(3) 138.9(3)
O2 O5 O3 10_55555 9_55555 56.4(3) 53.9(3) 57.5(3)
O2 O5 O4 10_55555 . 95.6(3) 85.2(3) 107.2(3)
O2 O5 O5 10_55555 2_55555 45.0(2) 36.8(2) 53.7(3)
O2 O5 O5 10_55555 6_55555 91.0(3) 81.3(3) 101.0(3)
O2 O5 Ca2 10_55555 2_65555 126.0(3) 112.6(3) 139.2(4)
O2 O5 Ca2 10_55555 4_56555 61.7(2) 49.7(2) 73.2(3)
O2 O5 Ba1 10_55555 . 57.1(2) 54.2(2) 59.1(2)
O3 O5 O3 . 9_55555 88.8(3) 72.6(2) 105.7(3)
O3 O5 O4 . . 47.0(2) 41.0(2) 54.0(2)
O3 O5 O5 . 2_55555 86.5(3) 79.7(2) 93.9(3)
O3 O5 O5 . 6_55555 134.8(4) 127.5(3) 141.3(4)
O3 O5 Ca2 . 2_65555 116.5(3) 108.1(3) 124.3(3)
O3 O5 Ca2 . 4_56555 55.27(19) 45.20(17) 66.3(2)
O3 O5 Ba1 . . 119.2(3) 110.9(3) 125.2(4)
O3 O5 O4 9_55555 . 45.8(2) 38.8(2) 53.7(2)
O3 O5 O5 9_55555 2_55555 86.4(3) 81.5(2) 91.7(3)
O3 O5 O5 9_55555 6_55555 135.5(4) 126.7(3) 143.6(4)
O3 O5 Ca2 9_55555 2_65555 113.4(3) 106.2(3) 120.1(3)
O3 O5 Ca2 9_55555 4_56555 51.32(19) 42.85(17) 60.6(2)
O3 O5 Ba1 9_55555 . 113.4(3) 108.1(3) 116.4(4)
O4 O5 O5 . 2_55555 100.1(2) 96.17(17) 107.3(2)
O4 O5 O5 . 6_55555 169.9(2) 164.0(2) 172.7(2)
O4 O5 Ca2 . 2_65555 111.29(19) 106.61(19) 113.46(19)
O4 O5 Ca2 . 4_56555 48.16(11) 44.70(10) 55.01(14)
O4 O5 Ba1 . . 144.7(3) 132.3(2) 160.1(3)
O5 O5 O5 2_55555 6_55555 90.00(19) 88.65(19) 91.34(19)
O5 O5 Ca2 2_55555 2_65555 148.5(2) 146.0(2) 150.3(2)
O5 O5 Ca2 2_55555 4_56555 51.98(14) 51.46(13) 52.32(16)
O5 O5 Ba1 2_55555 . 45.04(15) 36.41(14) 53.43(17)
O5 O5 Ca2 6_55555 2_65555 58.60(14) 56.78(14) 59.43(14)
O5 O5 Ca2 6_55555 4_56555 141.9(2) 140.9(2) 142.8(2)
O5 O5 Ba1 6_55555 . 45.23(15) 35.47(13) 55.24(17)
Ca2 O5 Ca2 2_65555 4_56555 159.0(2) 157.8(2) 161.3(2)
Ca2 O5 Ba1 2_65555 . 103.5(2) 92.56(18) 113.9(2)
Ca2 O5 Ba1 4_56555 . 96.7(2) 87.60(18) 105.4(2)
Ba2 Ca2 O1 . 3_55555 0 0 0
Ba2 Ca2 O1 . 11_55555 0 0 0
Ba2 Ca2 O2 . 3_55555 0 0 0
Ba2 Ca2 O2 . 11_55555 0 0 0
Ba2 Ca2 O2 . 6_56555 0 0 0
Ba2 Ca2 O2 . 14_56555 0 0 0
Ba2 Ca2 O3 . 4_56555 0 0 0
Ba2 Ca2 O3 . 12_56555 0 0 0
Ba2 Ca2 O3 . 5_55555 0 0 0
Ba2 Ca2 O3 . 13_55555 0 0 0
Ba2 Ca2 O4 . . 0 0 0
Ba2 Ca2 O5 . 3_55555 0 0 0
Ba2 Ca2 O5 . 4_56555 0 0 0
Ba2 Ca2 O5 . 5_55555 0 0 0
Ba2 Ca2 O5 . 6_56555 0 0 0
O1 Ca2 O1 3_55555 11_55555 89.3(2) 87.4(2) 92.2(2)
O1 Ca2 O2 3_55555 3_55555 52.9(2) 52.0(2) 53.5(2)
O1 Ca2 O2 3_55555 11_55555 103.3(2) 99.4(2) 108.9(2)
O1 Ca2 O2 3_55555 6_56555 52.8(2) 52.6(2) 53.0(2)
O1 Ca2 O2 3_55555 14_56555 105.2(2) 101.2(2) 107.1(2)
O1 Ca2 O3 3_55555 4_56555 82.0(2) 80.8(2) 82.7(2)
O1 Ca2 O3 3_55555 12_56555 152.2(2) 146.9(2) 154.8(2)
O1 Ca2 O3 3_55555 5_55555 82.3(2) 79.7(2) 83.7(2)
O1 Ca2 O3 3_55555 13_55555 149.8(2) 146.8(2) 155.4(2)
O1 Ca2 O4 3_55555 . 132.3(2) 130.8(2) 133.2(2)
O1 Ca2 O5 3_55555 3_55555 54.7(2) 52.7(2) 57.7(2)
O1 Ca2 O5 3_55555 4_56555 101.4(2) 98.1(2) 104.1(2)
O1 Ca2 O5 3_55555 5_55555 100.1(2) 98.5(2) 103.5(2)
O1 Ca2 O5 3_55555 6_56555 55.8(2) 53.6(2) 56.9(2)
O1 Ca2 O2 11_55555 3_55555 104.8(2) 101.5(2) 110.3(2)
O1 Ca2 O2 11_55555 11_55555 56.2(2) 55.2(2) 57.1(2)
O1 Ca2 O2 11_55555 6_56555 106.6(2) 103.6(2) 108.1(2)
O1 Ca2 O2 11_55555 14_56555 56.0(2) 55.7(2) 56.8(2)
O1 Ca2 O3 11_55555 4_56555 152.5(2) 149.1(2) 154.1(2)
O1 Ca2 O3 11_55555 12_56555 87.9(2) 85.2(2) 90.1(2)
O1 Ca2 O3 11_55555 5_55555 150.7(2) 148.3(2) 155.4(2)
O1 Ca2 O3 11_55555 13_55555 88.9(2) 83.7(2) 91.5(2)
O1 Ca2 O4 11_55555 . 138.4(2) 137.0(2) 139.3(2)
O1 Ca2 O5 11_55555 3_55555 56.6(2) 54.8(2) 59.5(2)
O1 Ca2 O5 11_55555 4_56555 104.8(2) 101.7(2) 107.5(2)
O1 Ca2 O5 11_55555 5_55555 103.6(2) 102.0(2) 107.2(2)
O1 Ca2 O5 11_55555 6_56555 57.5(2) 56.0(2) 58.4(2)
O2 Ca2 O2 3_55555 11_55555 71.6(2) 65.9(2) 80.3(2)
O2 Ca2 O2 3_55555 6_56555 96.61(19) 95.63(19) 97.62(19)
O2 Ca2 O2 3_55555 14_56555 153.2(2) 152.0(2) 153.7(2)
O2 Ca2 O3 3_55555 4_56555 90.5(2) 88.8(2) 91.2(2)
O2 Ca2 O3 3_55555 12_56555 152.5(2) 151.5(2) 156.0(2)
O2 Ca2 O3 3_55555 5_55555 48.6(2) 47.5(2) 49.2(2)
O2 Ca2 O3 3_55555 13_55555 98.8(2) 94.8(2) 106.9(2)
O2 Ca2 O4 3_55555 . 102.2(2) 99.1(2) 104.2(2)
O2 Ca2 O5 3_55555 3_55555 48.4(2) 47.2(2) 51.0(2)
O2 Ca2 O5 3_55555 4_56555 140.0(2) 135.6(2) 142.5(2)
O2 Ca2 O5 3_55555 5_55555 47.56(19) 45.58(18) 51.6(2)
O2 Ca2 O5 3_55555 6_56555 106.1(2) 103.1(2) 107.6(2)
O2 Ca2 O2 11_55555 6_56555 152.9(2) 150.9(2) 154.9(2)
O2 Ca2 O2 11_55555 14_56555 104.5(2) 103.5(2) 106.5(2)
O2 Ca2 O3 11_55555 4_56555 150.6(2) 147.6(2) 154.6(2)
O2 Ca2 O3 11_55555 12_56555 97.9(2) 96.7(2) 99.5(2)
O2 Ca2 O3 11_55555 5_55555 98.4(2) 95.2(2) 104.6(2)
O2 Ca2 O3 11_55555 13_55555 52.1(2) 50.9(2) 52.7(2)
O2 Ca2 O4 11_55555 . 105.0(2) 102.3(2) 107.0(2)
O2 Ca2 O5 11_55555 3_55555 49.1(2) 47.6(2) 51.3(2)
O2 Ca2 O5 11_55555 4_56555 148.3(2) 144.1(2) 151.3(2)
O2 Ca2 O5 11_55555 5_55555 47.8(2) 46.00(19) 51.5(2)
O2 Ca2 O5 11_55555 6_56555 109.8(2) 107.2(2) 111.1(2)
O2 Ca2 O2 6_56555 14_56555 75.2(2) 67.1(2) 79.2(2)
O2 Ca2 O3 6_56555 4_56555 48.1(2) 47.7(2) 49.0(2)
O2 Ca2 O3 6_56555 12_56555 102.2(2) 94.9(2) 106.6(2)
O2 Ca2 O3 6_56555 5_55555 90.4(2) 89.3(2) 91.2(2)
O2 Ca2 O3 6_56555 13_55555 153.9(2) 151.1(2) 156.7(2)
O2 Ca2 O4 6_56555 . 100.9(2) 99.7(2) 103.5(2)
O2 Ca2 O5 6_56555 3_55555 105.1(2) 103.43(19) 107.4(2)
O2 Ca2 O5 6_56555 4_56555 49.0(2) 45.75(18) 51.4(2)
O2 Ca2 O5 6_56555 5_55555 138.2(2) 136.4(2) 141.6(2)
O2 Ca2 O5 6_56555 6_56555 49.3(2) 48.3(2) 49.9(2)
O2 Ca2 O3 14_56555 4_56555 101.4(2) 95.3(2) 104.6(2)
O2 Ca2 O3 14_56555 12_56555 51.7(2) 51.3(2) 52.4(2)
O2 Ca2 O3 14_56555 5_55555 153.0(2) 147.2(2) 155.6(2)
O2 Ca2 O3 14_56555 13_55555 98.6(2) 96.2(2) 99.9(2)
O2 Ca2 O4 14_56555 . 103.9(2) 102.8(2) 106.4(2)
O2 Ca2 O5 14_56555 3_55555 108.9(2) 107.18(19) 111.2(2)
O2 Ca2 O5 14_56555 4_56555 49.3(2) 45.98(19) 51.5(2)
O2 Ca2 O5 14_56555 5_55555 146.6(2) 144.4(2) 150.9(2)
O2 Ca2 O5 14_56555 6_56555 49.7(2) 48.9(2) 50.2(2)
O3 Ca2 O3 4_56555 12_56555 88.0(2) 78.5(2) 95.6(2)
O3 Ca2 O3 4_56555 5_55555 53.6(2) 51.6(2) 54.6(2)
O3 Ca2 O3 4_56555 13_55555 111.1(2) 109.4(2) 114.6(2)
O3 Ca2 O4 4_56555 . 55.7(2) 54.9(2) 57.3(2)
O3 Ca2 O5 4_56555 3_55555 131.8(2) 128.8(2) 135.8(2)
O3 Ca2 O5 4_56555 4_56555 52.6(2) 49.5(2) 54.2(2)
O3 Ca2 O5 4_56555 5_55555 103.3(2) 101.0(2) 106.0(2)
O3 Ca2 O5 4_56555 6_56555 96.9(2) 96.7(2) 97.3(2)
O3 Ca2 O3 12_56555 5_55555 111.7(2) 108.3(2) 115.7(2)
O3 Ca2 O3 12_56555 13_55555 57.5(2) 55.8(2) 58.4(2)
O3 Ca2 O4 12_56555 . 56.0(2) 54.9(2) 58.0(2)
O3 Ca2 O5 12_56555 3_55555 140.1(2) 135.6(2) 145.6(2)
O3 Ca2 O5 12_56555 4_56555 53.3(2) 49.2(2) 55.9(2)
O3 Ca2 O5 12_56555 5_55555 107.1(2) 104.9(2) 109.7(2)
O3 Ca2 O5 12_56555 6_56555 100.6(2) 100.4(2) 100.7(2)
O3 Ca2 O3 5_55555 13_55555 84.6(2) 79.2(2) 94.9(2)
O3 Ca2 O4 5_55555 . 56.2(2) 54.2(2) 58.0(2)
O3 Ca2 O5 5_55555 3_55555 96.5(2) 95.7(2) 98.2(2)
O3 Ca2 O5 5_55555 4_56555 104.4(2) 100.5(2) 106.5(2)
O3 Ca2 O5 5_55555 5_55555 51.2(2) 49.5(2) 54.0(2)
O3 Ca2 O5 5_55555 6_56555 133.3(2) 129.1(2) 135.5(2)
O3 Ca2 O4 13_55555 . 56.1(2) 54.6(2) 58.4(2)
O3 Ca2 O5 13_55555 3_55555 100.3(2) 99.8(2) 101.3(2)
O3 Ca2 O5 13_55555 4_56555 108.1(2) 104.7(2) 110.0(2)
O3 Ca2 O5 13_55555 5_55555 51.4(2) 49.2(2) 55.8(2)
O3 Ca2 O5 13_55555 6_56555 142.1(2) 136.0(2) 145.2(2)
O4 Ca2 O5 . 3_55555 142.26(15) 138.64(15) 144.89(15)
O4 Ca2 O5 . 4_56555 71.37(14) 67.60(16) 75.38(13)
O4 Ca2 O5 . 5_55555 73.05(14) 67.47(15) 75.52(13)
O4 Ca2 O5 . 6_56555 140.47(15) 138.07(15) 145.49(15)
O5 Ca2 O5 3_55555 4_56555 145.88(15) 145.38(15) 146.99(15)
O5 Ca2 O5 3_55555 5_55555 69.32(14) 67.91(14) 72.64(16)
O5 Ca2 O5 3_55555 6_56555 76.83(15) 74.00(16) 78.19(15)
O5 Ca2 O5 4_56555 5_55555 144.29(15) 140.45(15) 146.21(14)
O5 Ca2 O5 4_56555 6_56555 69.19(15) 67.32(16) 72.52(14)
O5 Ca2 O5 5_55555 6_56555 146.02(15) 144.92(16) 146.94(15)
Ca1 Ba1 Nb2 . . 0 0 0
Ca1 Ba1 Nb2 . 9_55555 0 0 0
Ca1 Ba1 Nb2 . 2_55555 0 0 0
Ca1 Ba1 Nb2 . 10_55555 0 0 0
Ca1 Ba1 Nb2 . 4_55555 0 0 0
Ca1 Ba1 Nb2 . 12_55555 0 0 0
Ca1 Ba1 Nb2 . 6_55555 0 0 0
Ca1 Ba1 Nb2 . 14_55555 0 0 0
Ca1 Ba1 O2 . . 0 0 0
Ca1 Ba1 O2 . 9_55555 0 0 0
Ca1 Ba1 O2 . 2_55555 0 0 0
Ca1 Ba1 O2 . 10_55555 0 0 0
Ca1 Ba1 O2 . 4_55555 0 0 0
Ca1 Ba1 O2 . 12_55555 0 0 0
Ca1 Ba1 O2 . 6_55555 0 0 0
Ca1 Ba1 O2 . 14_55555 0 0 0
Ca1 Ba1 O5 . . 0 0 0
Ca1 Ba1 O5 . 2_55555 0 0 0
Ca1 Ba1 O5 . 4_55555 0 0 0
Ca1 Ba1 O5 . 6_55555 0 0 0
Nb2 Ba1 Nb2 . 9_55555 71.30(2) 71.16(2) 71.55(2)
Nb2 Ba1 Nb2 . 2_55555 69.82(9) 68.58(9) 71.02(9)
Nb2 Ba1 Nb2 . 10_55555 109.89(2) 109.77(2) 109.97(2)
Nb2 Ba1 Nb2 . 4_55555 108.07(18) 107.89(18) 108.15(18)
Nb2 Ba1 Nb2 . 12_55555 178.94(13) 178.35(9) 179.38(17)
Nb2 Ba1 Nb2 . 6_55555 69.82(9) 68.58(9) 71.02(9)
Nb2 Ba1 Nb2 . 14_55555 109.82(3) 109.70(3) 110.06(3)
Nb2 Ba1 O2 . . 34.63(18) 34.23(16) 35.1(2)
Nb2 Ba1 O2 . 9_55555 87.80(18) 82.20(19) 93.01(17)
Nb2 Ba1 O2 . 2_55555 35.49(18) 35.13(16) 35.9(2)
Nb2 Ba1 O2 . 10_55555 88.38(19) 82.9(2) 93.43(18)
Nb2 Ba1 O2 . 4_55555 86.7(2) 85.1(2) 88.5(2)
Nb2 Ba1 O2 . 12_55555 145.1(2) 143.5(2) 145.95(19)
Nb2 Ba1 O2 . 6_55555 86.2(2) 84.6(2) 88.0(2)
Nb2 Ba1 O2 . 14_55555 144.11(19) 142.3(2) 145.21(19)
Nb2 Ba1 O5 . . 32.5(2) 32.0(2) 33.4(2)
Nb2 Ba1 O5 . 2_55555 86.94(18) 78.90(18) 95.00(18)
Nb2 Ba1 O5 . 4_55555 139.8(3) 139.3(3) 140.2(3)
Nb2 Ba1 O5 . 6_55555 88.47(18) 80.17(17) 96.71(19)
Nb2 Ba1 Nb2 9_55555 2_55555 109.82(2) 109.70(2) 110.06(2)
Nb2 Ba1 Nb2 9_55555 10_55555 70.47(9) 69.20(9) 71.67(9)
Nb2 Ba1 Nb2 9_55555 4_55555 178.94(13) 178.35(9) 179.37(17)
Nb2 Ba1 Nb2 9_55555 12_55555 109.35(18) 108.90(18) 109.70(18)
Nb2 Ba1 Nb2 9_55555 6_55555 109.89(3) 109.77(3) 109.97(3)
Nb2 Ba1 Nb2 9_55555 14_55555 70.47(9) 69.20(9) 71.67(9)
Nb2 Ba1 O2 9_55555 . 92.72(16) 90.43(18) 94.77(15)
Nb2 Ba1 O2 9_55555 9_55555 35.1(2) 34.8(2) 35.69(19)
Nb2 Ba1 O2 9_55555 2_55555 93.18(17) 90.53(19) 95.65(16)
Nb2 Ba1 O2 9_55555 10_55555 36.0(2) 35.8(2) 36.5(2)
Nb2 Ba1 O2 9_55555 4_55555 144.98(18) 144.14(17) 145.9(2)
Nb2 Ba1 O2 9_55555 12_55555 92.8(2) 87.1(2) 99.0(3)
Nb2 Ba1 O2 9_55555 6_55555 144.20(18) 143.49(17) 144.9(2)
Nb2 Ba1 O2 9_55555 14_55555 92.2(2) 86.3(2) 98.6(3)
Nb2 Ba1 O5 9_55555 . 39.7(2) 39.1(2) 40.55(19)
Nb2 Ba1 O5 9_55555 2_55555 91.45(17) 84.63(17) 98.43(17)
Nb2 Ba1 O5 9_55555 4_55555 147.9(3) 146.9(3) 148.6(3)
Nb2 Ba1 O5 9_55555 6_55555 93.06(18) 86.29(17) 99.71(18)
Nb2 Ba1 Nb2 2_55555 10_55555 71.30(2) 71.16(2) 71.55(2)
Nb2 Ba1 Nb2 2_55555 4_55555 69.82(9) 68.58(9) 71.02(9)
Nb2 Ba1 Nb2 2_55555 12_55555 109.89(2) 109.77(2) 109.97(2)
Nb2 Ba1 Nb2 2_55555 6_55555 108.07(18) 107.89(18) 108.15(18)
Nb2 Ba1 Nb2 2_55555 14_55555 178.94(13) 178.35(9) 179.38(17)
Nb2 Ba1 O2 2_55555 . 86.2(2) 84.6(2) 88.0(2)
Nb2 Ba1 O2 2_55555 9_55555 144.11(19) 142.3(2) 145.21(19)
Nb2 Ba1 O2 2_55555 2_55555 34.63(18) 34.23(16) 35.1(2)
Nb2 Ba1 O2 2_55555 10_55555 87.80(18) 82.20(19) 93.01(17)
Nb2 Ba1 O2 2_55555 4_55555 35.49(18) 35.13(16) 35.9(2)
Nb2 Ba1 O2 2_55555 12_55555 88.38(19) 82.9(2) 93.43(18)
Nb2 Ba1 O2 2_55555 6_55555 86.7(2) 85.1(2) 88.5(2)
Nb2 Ba1 O2 2_55555 14_55555 145.1(2) 143.5(2) 145.95(19)
Nb2 Ba1 O5 2_55555 . 88.47(18) 80.17(17) 96.71(19)
Nb2 Ba1 O5 2_55555 2_55555 32.5(2) 32.0(2) 33.4(2)
Nb2 Ba1 O5 2_55555 4_55555 86.94(18) 78.90(18) 95.00(18)
Nb2 Ba1 O5 2_55555 6_55555 139.8(3) 139.3(3) 140.2(3)
Nb2 Ba1 Nb2 10_55555 4_55555 109.82(2) 109.70(2) 110.06(2)
Nb2 Ba1 Nb2 10_55555 12_55555 70.47(9) 69.20(9) 71.67(9)
Nb2 Ba1 Nb2 10_55555 6_55555 178.94(13) 178.35(9) 179.37(17)
Nb2 Ba1 Nb2 10_55555 14_55555 109.35(18) 108.90(18) 109.70(18)
Nb2 Ba1 O2 10_55555 . 144.20(18) 143.49(17) 144.9(2)
Nb2 Ba1 O2 10_55555 9_55555 92.2(2) 86.3(2) 98.6(3)
Nb2 Ba1 O2 10_55555 2_55555 92.72(16) 90.43(18) 94.77(15)
Nb2 Ba1 O2 10_55555 10_55555 35.1(2) 34.8(2) 35.69(19)
Nb2 Ba1 O2 10_55555 4_55555 93.18(17) 90.53(19) 95.65(16)
Nb2 Ba1 O2 10_55555 12_55555 36.0(2) 35.8(2) 36.5(2)
Nb2 Ba1 O2 10_55555 6_55555 144.98(18) 144.14(17) 145.9(2)
Nb2 Ba1 O2 10_55555 14_55555 92.8(2) 87.1(2) 99.0(3)
Nb2 Ba1 O5 10_55555 . 93.06(18) 86.29(17) 99.71(18)
Nb2 Ba1 O5 10_55555 2_55555 39.7(2) 39.1(2) 40.55(19)
Nb2 Ba1 O5 10_55555 4_55555 91.45(17) 84.63(17) 98.43(17)
Nb2 Ba1 O5 10_55555 6_55555 147.9(3) 146.9(3) 148.6(3)
Nb2 Ba1 Nb2 4_55555 12_55555 71.30(2) 71.16(2) 71.55(2)
Nb2 Ba1 Nb2 4_55555 6_55555 69.82(9) 68.58(9) 71.02(9)
Nb2 Ba1 Nb2 4_55555 14_55555 109.89(2) 109.77(2) 109.97(2)
Nb2 Ba1 O2 4_55555 . 86.7(2) 85.1(2) 88.5(2)
Nb2 Ba1 O2 4_55555 9_55555 145.1(2) 143.5(2) 145.95(19)
Nb2 Ba1 O2 4_55555 2_55555 86.2(2) 84.6(2) 88.0(2)
Nb2 Ba1 O2 4_55555 10_55555 144.11(19) 142.3(2) 145.21(19)
Nb2 Ba1 O2 4_55555 4_55555 34.63(18) 34.23(16) 35.1(2)
Nb2 Ba1 O2 4_55555 12_55555 87.80(18) 82.20(19) 93.01(17)
Nb2 Ba1 O2 4_55555 6_55555 35.49(18) 35.13(16) 35.9(2)
Nb2 Ba1 O2 4_55555 14_55555 88.38(19) 82.9(2) 93.43(18)
Nb2 Ba1 O5 4_55555 . 139.8(3) 139.3(3) 140.2(3)
Nb2 Ba1 O5 4_55555 2_55555 88.47(18) 80.17(17) 96.71(19)
Nb2 Ba1 O5 4_55555 4_55555 32.5(2) 32.0(2) 33.4(2)
Nb2 Ba1 O5 4_55555 6_55555 86.94(18) 78.90(18) 95.00(18)
Nb2 Ba1 Nb2 12_55555 6_55555 109.82(2) 109.70(2) 110.06(2)
Nb2 Ba1 Nb2 12_55555 14_55555 70.47(9) 69.20(9) 71.67(9)
Nb2 Ba1 O2 12_55555 . 144.98(18) 144.14(17) 145.9(2)
Nb2 Ba1 O2 12_55555 9_55555 92.8(2) 87.1(2) 99.0(3)
Nb2 Ba1 O2 12_55555 2_55555 144.20(18) 143.49(17) 144.9(2)
Nb2 Ba1 O2 12_55555 10_55555 92.2(2) 86.3(2) 98.6(3)
Nb2 Ba1 O2 12_55555 4_55555 92.72(16) 90.43(18) 94.77(15)
Nb2 Ba1 O2 12_55555 12_55555 35.1(2) 34.8(2) 35.69(19)
Nb2 Ba1 O2 12_55555 6_55555 93.18(17) 90.53(19) 95.65(16)
Nb2 Ba1 O2 12_55555 14_55555 36.0(2) 35.8(2) 36.5(2)
Nb2 Ba1 O5 12_55555 . 147.9(3) 146.9(3) 148.6(3)
Nb2 Ba1 O5 12_55555 2_55555 93.06(18) 86.29(17) 99.71(18)
Nb2 Ba1 O5 12_55555 4_55555 39.7(2) 39.1(2) 40.55(19)
Nb2 Ba1 O5 12_55555 6_55555 91.45(17) 84.63(17) 98.43(17)
Nb2 Ba1 Nb2 6_55555 14_55555 71.30(2) 71.16(2) 71.55(2)
Nb2 Ba1 O2 6_55555 . 35.49(18) 35.13(16) 35.9(2)
Nb2 Ba1 O2 6_55555 9_55555 88.38(19) 82.9(2) 93.43(18)
Nb2 Ba1 O2 6_55555 2_55555 86.7(2) 85.1(2) 88.5(2)
Nb2 Ba1 O2 6_55555 10_55555 145.1(2) 143.5(2) 145.95(19)
Nb2 Ba1 O2 6_55555 4_55555 86.2(2) 84.6(2) 88.0(2)
Nb2 Ba1 O2 6_55555 12_55555 144.11(19) 142.3(2) 145.21(19)
Nb2 Ba1 O2 6_55555 6_55555 34.63(18) 34.23(16) 35.1(2)
Nb2 Ba1 O2 6_55555 14_55555 87.80(18) 82.20(19) 93.01(17)
Nb2 Ba1 O5 6_55555 . 86.94(18) 78.90(18) 95.00(18)
Nb2 Ba1 O5 6_55555 2_55555 139.8(3) 139.3(3) 140.2(3)
Nb2 Ba1 O5 6_55555 4_55555 88.47(18) 80.17(17) 96.71(19)
Nb2 Ba1 O5 6_55555 6_55555 32.5(2) 32.0(2) 33.4(2)
Nb2 Ba1 O2 14_55555 . 93.18(17) 90.53(19) 95.65(16)
Nb2 Ba1 O2 14_55555 9_55555 36.0(2) 35.8(2) 36.5(2)
Nb2 Ba1 O2 14_55555 2_55555 144.98(18) 144.14(17) 145.9(2)
Nb2 Ba1 O2 14_55555 10_55555 92.8(2) 87.1(2) 99.0(3)
Nb2 Ba1 O2 14_55555 4_55555 144.20(18) 143.49(17) 144.9(2)
Nb2 Ba1 O2 14_55555 12_55555 92.2(2) 86.3(2) 98.6(3)
Nb2 Ba1 O2 14_55555 6_55555 92.72(16) 90.43(18) 94.77(15)
Nb2 Ba1 O2 14_55555 14_55555 35.1(2) 34.8(2) 35.69(19)
Nb2 Ba1 O5 14_55555 . 91.45(17) 84.63(17) 98.43(17)
Nb2 Ba1 O5 14_55555 2_55555 147.9(3) 146.9(3) 148.6(3)
Nb2 Ba1 O5 14_55555 4_55555 93.06(18) 86.29(17) 99.71(18)
Nb2 Ba1 O5 14_55555 6_55555 39.7(2) 39.1(2) 40.55(19)
O2 Ba1 O2 . 9_55555 90.5(2) 80.5(3) 99.5(2)
O2 Ba1 O2 . 2_55555 55.9(3) 55.7(3) 56.2(3)
O2 Ba1 O2 . 10_55555 119.9(3) 116.2(3) 122.6(3)
O2 Ba1 O2 . 4_55555 82.9(3) 78.2(3) 88.2(3)
O2 Ba1 O2 . 12_55555 173.3(3) 168.7(3) 177.7(3)
O2 Ba1 O2 . 6_55555 55.9(3) 55.7(3) 56.2(3)
O2 Ba1 O2 . 14_55555 119.8(3) 116.2(2) 122.6(3)
O2 Ba1 O5 . . 58.2(3) 55.2(2) 61.9(3)
O2 Ba1 O5 . 2_55555 113.5(3) 110.2(3) 116.4(3)
O2 Ba1 O5 . 4_55555 115.1(3) 111.6(3) 118.1(3)
O2 Ba1 O5 . 6_55555 60.0(3) 56.3(2) 64.1(3)
O2 Ba1 O2 9_55555 2_55555 119.8(3) 116.2(3) 122.6(3)
O2 Ba1 O2 9_55555 10_55555 63.9(3) 63.1(3) 64.9(3)
O2 Ba1 O2 9_55555 4_55555 173.3(3) 168.7(3) 177.7(3)
O2 Ba1 O2 9_55555 12_55555 96.2(3) 82.9(3) 110.8(4)
O2 Ba1 O2 9_55555 6_55555 119.9(3) 116.2(3) 122.6(3)
O2 Ba1 O2 9_55555 14_55555 63.9(3) 63.1(3) 64.9(3)
O2 Ba1 O5 9_55555 . 60.9(3) 60.2(3) 62.7(3)
O2 Ba1 O5 9_55555 2_55555 123.1(3) 119.8(3) 125.4(3)
O2 Ba1 O5 9_55555 4_55555 125.2(3) 122.6(3) 126.4(3)
O2 Ba1 O5 9_55555 6_55555 62.9(3) 61.8(3) 64.9(3)
O2 Ba1 O2 2_55555 10_55555 90.5(2) 80.5(3) 99.5(2)
O2 Ba1 O2 2_55555 4_55555 55.9(3) 55.7(3) 56.2(3)
O2 Ba1 O2 2_55555 12_55555 119.9(3) 116.2(3) 122.6(3)
O2 Ba1 O2 2_55555 6_55555 82.9(3) 78.2(3) 88.2(3)
O2 Ba1 O2 2_55555 14_55555 173.3(3) 168.7(3) 177.7(3)
O2 Ba1 O5 2_55555 . 60.0(3) 56.3(2) 64.1(3)
O2 Ba1 O5 2_55555 2_55555 58.2(3) 55.2(2) 61.9(3)
O2 Ba1 O5 2_55555 4_55555 113.5(3) 110.2(3) 116.4(3)
O2 Ba1 O5 2_55555 6_55555 115.1(3) 111.6(3) 118.1(3)
O2 Ba1 O2 10_55555 4_55555 119.8(3) 116.2(3) 122.6(3)
O2 Ba1 O2 10_55555 12_55555 63.9(3) 63.1(3) 64.9(3)
O2 Ba1 O2 10_55555 6_55555 173.3(3) 168.7(3) 177.7(3)
O2 Ba1 O2 10_55555 14_55555 96.2(3) 82.9(3) 110.8(4)
O2 Ba1 O5 10_55555 . 62.9(3) 61.8(3) 64.9(3)
O2 Ba1 O5 10_55555 2_55555 60.9(3) 60.2(3) 62.7(3)
O2 Ba1 O5 10_55555 4_55555 123.1(3) 119.8(3) 125.4(3)
O2 Ba1 O5 10_55555 6_55555 125.2(3) 122.6(3) 126.4(3)
O2 Ba1 O2 4_55555 12_55555 90.5(2) 80.5(3) 99.5(2)
O2 Ba1 O2 4_55555 6_55555 55.9(3) 55.7(3) 56.2(3)
O2 Ba1 O2 4_55555 14_55555 119.9(3) 116.2(3) 122.6(3)
O2 Ba1 O5 4_55555 . 115.1(3) 111.6(3) 118.1(3)
O2 Ba1 O5 4_55555 2_55555 60.0(3) 56.3(2) 64.1(3)
O2 Ba1 O5 4_55555 4_55555 58.2(3) 55.2(2) 61.9(3)
O2 Ba1 O5 4_55555 6_55555 113.5(3) 110.2(3) 116.4(3)
O2 Ba1 O2 12_55555 6_55555 119.8(3) 116.2(3) 122.6(3)
O2 Ba1 O2 12_55555 14_55555 63.9(3) 63.1(3) 64.9(3)
O2 Ba1 O5 12_55555 . 125.2(3) 122.6(3) 126.4(3)
O2 Ba1 O5 12_55555 2_55555 62.9(3) 61.8(3) 64.9(3)
O2 Ba1 O5 12_55555 4_55555 60.9(3) 60.2(3) 62.7(3)
O2 Ba1 O5 12_55555 6_55555 123.1(3) 119.8(3) 125.4(3)
O2 Ba1 O2 6_55555 14_55555 90.5(2) 80.5(3) 99.5(2)
O2 Ba1 O5 6_55555 . 113.5(3) 110.2(3) 116.4(3)
O2 Ba1 O5 6_55555 2_55555 115.1(3) 111.6(3) 118.1(3)
O2 Ba1 O5 6_55555 4_55555 60.0(3) 56.3(2) 64.1(3)
O2 Ba1 O5 6_55555 6_55555 58.2(3) 55.2(2) 61.9(3)
O2 Ba1 O5 14_55555 . 123.1(3) 119.8(3) 125.4(3)
O2 Ba1 O5 14_55555 2_55555 125.2(3) 122.6(3) 126.4(3)
O2 Ba1 O5 14_55555 4_55555 62.9(3) 61.8(3) 64.9(3)
O2 Ba1 O5 14_55555 6_55555 60.9(3) 60.2(3) 62.7(3)
O5 Ba1 O5 . 2_55555 89.73(19) 71.32(19) 108.12(19)
O5 Ba1 O5 . 4_55555 172.2(4) 171.8(4) 172.6(4)
O5 Ba1 O5 . 6_55555 89.73(19) 71.32(19) 108.12(19)
O5 Ba1 O5 2_55555 4_55555 89.73(19) 71.32(19) 108.12(19)
O5 Ba1 O5 2_55555 6_55555 172.2(4) 171.8(4) 172.6(4)
O5 Ba1 O5 4_55555 6_55555 89.73(19) 71.32(19) 108.12(19)

loop_
_geom_bond_atom_site_label_1
_geom_bond_atom_site_label_2
_geom_bond_site_ssg_symmetry_2
_geom_bond_distance_av
_geom_bond_distance_min
_geom_bond_distance_max
Ba2 O1 3_55555 2.856(8) 2.826(8) 2.915(8)
Ba2 O1 11_55555 2.734(8) 2.715(8) 2.771(8)
Ba2 O2 3_55555 3.441(9) 3.384(8) 3.468(9)
Ba2 O2 11_55555 3.204(9) 3.154(9) 3.303(9)
Ba2 O2 6_56555 3.438(9) 3.380(8) 3.468(9)
Ba2 O2 14_56555 3.241(9) 3.179(9) 3.275(9)
Ba2 O3 4_56555 2.962(7) 2.836(7) 3.106(7)
Ba2 O3 12_56555 2.772(7) 2.702(7) 2.861(7)
Ba2 O3 5_55555 2.917(7) 2.817(7) 3.123(7)
Ba2 O3 13_55555 2.746(7) 2.689(7) 2.872(7)
Ba2 O4 . 3.083(5) 2.864(5) 3.208(5)
Ba2 O5 3_55555 3.256(7) 2.878(7) 3.490(7)
Ba2 O5 4_56555 3.370(6) 3.076(6) 3.803(6)
Ba2 O5 5_55555 3.563(6) 3.068(6) 3.811(6)
Ba2 O5 6_56555 3.145(7) 3.067(7) 3.303(7)
Ba2 Ca2 . 0 0 0
Ca1 Nb2 . 3.412(4) 3.401(4) 3.425(4)
Ca1 Nb2 9_55555 3.385(4) 3.382(4) 3.390(4)
Ca1 Nb2 2_55555 3.412(4) 3.401(4) 3.425(4)
Ca1 Nb2 10_55555 3.385(4) 3.382(4) 3.390(4)
Ca1 Nb2 4_55555 3.412(4) 3.401(4) 3.425(4)
Ca1 Nb2 12_55555 3.385(4) 3.382(4) 3.390(4)
Ca1 Nb2 6_55555 3.412(4) 3.401(4) 3.425(4)
Ca1 Nb2 14_55555 3.385(4) 3.382(4) 3.390(4)
Ca1 O2 . 2.956(10) 2.632(10) 3.273(10)
Ca1 O2 9_55555 2.626(9) 2.508(9) 2.766(10)
Ca1 O2 2_55555 2.956(10) 2.632(10) 3.273(10)
Ca1 O2 10_55555 2.626(9) 2.508(9) 2.766(10)
Ca1 O2 4_55555 2.956(10) 2.632(10) 3.273(10)
Ca1 O2 12_55555 2.626(9) 2.508(9) 2.766(10)
Ca1 O2 6_55555 2.956(10) 2.632(10) 3.273(10)
Ca1 O2 14_55555 2.626(9) 2.508(9) 2.766(10)
Ca1 O5 . 2.712(6) 2.693(6) 2.764(6)
Ca1 O5 2_55555 2.712(6) 2.693(6) 2.764(6)
Ca1 O5 4_55555 2.712(6) 2.693(6) 2.764(6)
Ca1 O5 6_55555 2.712(6) 2.693(6) 2.764(6)
Ca1 Ba1 . 0 0 0
Nb1 O3 . 1.969(8) 1.961(8) 1.985(8)
Nb1 O3 4_56555 1.971(8) 1.959(8) 1.980(8)
Nb1 O3 5_55555 1.972(8) 1.962(8) 1.980(8)
Nb1 O3 8_45555 1.971(8) 1.955(8) 1.979(8)
Nb1 O4 . 1.831(10) 1.819(10) 1.840(10)
Nb1 O4 9_55455 2.163(10) 2.161(10) 2.166(10)
Nb2 O1 . 2.003(8) 1.987(8) 2.027(8)
Nb2 O2 . 1.956(9) 1.942(9) 1.978(9)
Nb2 O2 2_55555 1.998(9) 1.983(9) 2.027(9)
Nb2 O3 . 1.955(8) 1.944(8) 1.969(8)
Nb2 O5 . 1.841(9) 1.821(9) 1.878(9)
Nb2 O5 9_55455 2.173(9) 2.137(9) 2.207(9)
Nb2 Ba1 . 3.412(4) 3.401(4) 3.425(4)
Nb2 Ba1 9_55455 3.387(4) 3.382(4) 3.390(4)
O1 O2 . 2.839(12) 2.792(12) 2.903(12)
O1 O2 5_55555 2.834(12) 2.812(12) 2.893(12)
O1 O3 . 2.858(11) 2.831(11) 2.879(11)
O1 O3 5_55555 2.866(11) 2.827(11) 2.891(11)
O1 O5 . 2.835(11) 2.778(12) 2.934(11)
O1 O5 9_55455 2.864(11) 2.788(12) 2.990(11)
O1 O5 5_55555 2.820(11) 2.788(12) 2.873(11)
O1 O5 13_55455 2.889(11) 2.812(12) 2.933(11)
O1 Ca2 2_65555 2.886(8) 2.764(8) 2.979(8)
O1 Ca2 10_65455 2.740(8) 2.686(8) 2.805(8)
O2 O2 9_55455 3.960(11) 3.324(11) 4.620(11)
O2 O2 9_55555 3.976(11) 3.324(11) 4.620(11)
O2 O2 2_55555 2.795(13) 2.739(13) 2.838(13)
O2 O2 6_55555 2.795(13) 2.739(13) 2.838(13)
O2 O3 6_55555 2.648(12) 2.607(12) 2.697(12)
O2 O5 . 2.770(11) 2.745(11) 2.812(12)
O2 O5 9_55455 2.711(11) 2.674(11) 2.753(11)
O2 O5 6_55555 2.840(12) 2.801(12) 2.883(12)
O2 O5 14_55455 2.777(12) 2.738(12) 2.841(12)
O2 Ca2 2_65555 3.451(9) 3.360(9) 3.499(8)
O2 Ca2 10_65455 3.201(9) 3.018(9) 3.445(9)
O2 Ba1 . 2.956(10) 2.632(10) 3.273(10)
O2 Ba1 9_55455 2.627(9) 2.508(9) 2.766(10)
O3 O3 5_55555 2.896(11) 2.838(11) 2.929(11)
O3 O3 8_45555 2.652(11) 2.650(11) 2.655(11)
O3 O4 . 2.829(11) 2.815(11) 2.856(11)
O3 O4 9_55455 2.764(11) 2.746(11) 2.791(11)
O3 O5 . 2.859(11) 2.796(11) 2.972(11)
O3 O5 9_55455 2.833(11) 2.762(11) 2.944(11)
O3 Ca2 4_56555 2.971(7) 2.804(7) 3.137(7)
O3 Ca2 12_56455 2.773(7) 2.681(8) 2.879(7)
O4 O5 . 3.852(8) 3.318(8) 4.327(8)
O4 O5 4_56555 3.782(8) 3.309(8) 4.313(8)
O4 O5 5_55555 3.986(8) 3.315(8) 4.309(8)
O4 O5 8_45555 3.648(8) 3.311(8) 4.330(8)
O4 Ca2 . 3.083(5) 2.864(5) 3.208(5)
O4 Ca2 4_56555 2.983(5) 2.877(5) 3.196(5)
O5 O5 2_55555 3.804(9) 3.187(9) 4.425(9)
O5 O5 6_55555 3.804(9) 3.187(9) 4.425(9)
O5 Ca2 2_65555 3.199(7) 2.708(7) 3.661(7)
O5 Ca2 4_56555 3.465(6) 2.934(7) 3.942(6)
O5 Ba1 . 2.712(6) 2.693(6) 2.764(6)
